data_4341250
loop_
_publ_author_name
'Liao, Jian-Hong'
'Dhayal, Rajendra Singh'
'Wang, Xiaoping'
'Kahlal, Samia'
'Saillard, Jean-Yves'
'Liu, C. W.'

_publ_section_title
;
 Neutron diffraction studies of a four-coordinated hydride in near
 square-planar geometry.
;
_journal_issue 20
_journal_name_full 'Inorganic chemistry'
_journal_page_first 11140
_journal_page_last 11145
_journal_paper_doi 10.1021/ic501747e
_journal_volume 53
_journal_year 2014
_chemical_formula_moiety 'C54 H137 Cu20 O18 P9 S18, 1.5(C6 H6)'
_chemical_formula_sum 'C63 H146 Cu20 O18 P9 S18'
_chemical_formula_weight 3318.72
_chemical_name_common '[Cu~20~H~11~(S~2~P(O^i^Pr)~2~)~9~],1.5benzene'
_chemical_name_systematic
; 
 ? 
;
_space_group_IT_number 2
_symmetry_cell_setting triclinic
_symmetry_space_group_name_Hall '-P 1'
_symmetry_space_group_name_H-M 'P -1'
_atom_sites_solution_hydrogens difmap
_atom_sites_solution_primary direct
_atom_sites_solution_secondary difmap
_audit_creation_method SHELXL-97
_cell_angle_alpha 86.409(1)
_cell_angle_beta 87.479(1)
_cell_angle_gamma 65.658(2)
_cell_formula_units_Z 2
_cell_length_a 16.2820(4)
_cell_length_b 16.6588(4)
_cell_length_c 24.1228(6)
_cell_measurement_temperature 100(2)
_cell_volume 5948.5(3)
_computing_cell_refinement Mantid
_computing_data_collection 'SNS PyDas'
_computing_data_reduction 'Mantid and anvred2x'
_computing_structure_refinement 'SHELXL-97 (Sheldrick, 2008)'
_diffrn_ambient_temperature 100(2)
_diffrn_measured_fraction_theta_full 0.081
_diffrn_measured_fraction_theta_max 0.081
_diffrn_measurement_device_type 'TOPAZ 6-Li-glass area detectors at the SNS'
_diffrn_measurement_method Laue
_diffrn_radiation_source 'Spallation Neutron Source at ORNL, USA'
_diffrn_radiation_type neutron
_diffrn_radiation_wavelength 1.0
_diffrn_reflns_av_R_equivalents 0.0000
_diffrn_reflns_av_sigmaI/netI 0.1278
_diffrn_reflns_limit_h_max 22
_diffrn_reflns_limit_h_min -23
_diffrn_reflns_limit_k_max 23
_diffrn_reflns_limit_k_min -24
_diffrn_reflns_limit_l_max 34
_diffrn_reflns_limit_l_min -38
_diffrn_reflns_number 16014
_diffrn_reflns_theta_full 78.51
_diffrn_reflns_theta_max 78.51
_diffrn_reflns_theta_min 7.70
_exptl_absorpt_coefficient_mu 0.2935
_exptl_absorpt_correction_T_max 0.9426
_exptl_absorpt_correction_T_min 0.8450
_exptl_absorpt_correction_type sphere
_exptl_absorpt_process_details
;
The linear absorption coefficient is wavelength dependent
and it is calculated as:
          mu = 1.218 + 1.717 * lambda  [cm^-1^]
The value of 0.2935 (mm^-1^)given in _exptl_absorpt_coefficient_mu
is the value at 1 \%A
;
_exptl_crystal_colour yellow
_exptl_crystal_density_diffrn 1.853
_exptl_crystal_density_method 'not measured'
_exptl_crystal_description rectangular
_exptl_crystal_F_000 458
_exptl_crystal_size_max 0.65
_exptl_crystal_size_mid 0.50
_exptl_crystal_size_min 0.20
_refine_diff_density_max 1.622
_refine_diff_density_min -0.908
_refine_diff_density_rms 0.157
_refine_ls_extinction_method none
_refine_ls_goodness_of_fit_ref 1.219
_refine_ls_hydrogen_treatment mixed
_refine_ls_matrix_type fullcycle
_refine_ls_number_parameters 1966
_refine_ls_number_reflns 16014
_refine_ls_number_restraints 151
_refine_ls_restrained_S_all 1.222
_refine_ls_R_factor_all 0.0863
_refine_ls_R_factor_gt 0.0863
_refine_ls_shift/su_max 0.002
_refine_ls_shift/su_mean 0.000
_refine_ls_structure_factor_coef Fsqd
_refine_ls_weighting_details 'calc w=1/[\s^2^(Fo^2^)+(0.0890P)^2^+8.7890P] where P=(Fo^2^+2Fc^2^)/3'
_refine_ls_weighting_scheme calc
_refine_ls_wR_factor_gt 0.1835
_refine_ls_wR_factor_ref 0.1835
_reflns_number_gt 16014
_reflns_number_total 16014
_reflns_threshold_expression >2\s(I)
_cod_data_source_file ic501747e_si_001.cif
_cod_data_source_block cu20h11neutron
_cod_depositor_comments
;
The following automatic conversions were performed:

'_symmetry_cell_setting' value 'Triclinic' changed to 'triclinic'
according to
/home/saulius/struct/COD-crude-data--automatic-downloads/rss-feeds/ACS/lib/dictionaries/cif_core.dic
dictionary named 'cif_core.dic' version 2.4.2 from 2011-04-26.

Automatic conversion script
Id: cif_fix_values 2827 2014-09-09 07:05:25Z andrius 

 Adding full bibliography for 4341250.cif.
;
_cod_database_code 4341250

loop_
_symmetry_equiv_pos_as_xyz
'x, y, z'
'-x, -y, -z'

loop_
_atom_site_label
_atom_site_type_symbol
_atom_site_fract_x
_atom_site_fract_y
_atom_site_fract_z
_atom_site_U_iso_or_equiv
_atom_site_adp_type
_atom_site_occupancy
_atom_site_symmetry_multiplicity
_atom_site_calc_flag
_atom_site_refinement_flags
_atom_site_disorder_assembly
_atom_site_disorder_group
C1 C -0.0739(3) 0.4357(3) 0.47303(18) 0.0224(13) Uani 1 1 d . . .
H1A H -0.0718 0.4919 0.4927 0.032(3) Uani 1 1 calc R . .
C2 C 0.0211(3) 0.3747(3) 0.45487(18) 0.0279(14) Uani 1 1 d . . .
H2A H 0.0640(4) 0.3502(5) 0.4915(3) 0.053(3) Uani 1 1 calc R . .
H2B H 0.0488(4) 0.4112(5) 0.4258(3) 0.058(4) Uani 1 1 calc R . .
H2C H 0.0189(3) 0.3186(5) 0.4342(4) 0.060(4) Uani 1 1 calc R . .
C3 C -0.1389(3) 0.4681(3) 0.4264(2) 0.0329(16) Uani 1 1 d . . .
H3A H -0.2043(6) 0.5124(7) 0.4420(3) 0.075(5) Uani 1 1 calc R . .
H3B H -0.1446(6) 0.4126(6) 0.4085(3) 0.072(5) Uani 1 1 calc R . .
H3C H -0.1148(5) 0.5028(6) 0.3948(3) 0.054(4) Uani 1 1 calc R . .
C4 C -0.2748(4) 0.5339(4) 0.5711(3) 0.0399(17) Uani 1 1 d . . .
H4A H -0.2851 0.4899 0.5433 0.062(4) Uani 1 1 calc R . .
C5 C -0.2988(5) 0.6230(5) 0.5420(3) 0.065(3) Uani 1 1 d . . .
H5A H -0.2550(9) 0.6165(5) 0.5061(6) 0.126(9) Uani 1 1 calc R . .
H5B H -0.2906(10) 0.6670(6) 0.5701(5) 0.109(7) Uani 1 1 calc R . .
H5C H -0.3679(8) 0.6492(5) 0.5291(5) 0.096(6) Uani 1 1 calc R . .
C6 C -0.3313(4) 0.5408(4) 0.6236(3) 0.066(3) Uani 1 1 d . . .
H6A H -0.3068(6) 0.4776(7) 0.6464(4) 0.084(5) Uani 1 1 calc R . .
H6B H -0.4009(7) 0.5599(8) 0.6128(4) 0.104(7) Uani 1 1 calc R . .
H6C H -0.3267(7) 0.5899(8) 0.6491(4) 0.095(6) Uani 1 1 calc R . .
C7 C -0.3125(4) 0.4677(3) 0.8058(2) 0.0318(14) Uani 1 1 d . . .
H7A H -0.2535 0.4477 0.7781 0.066(4) Uani 1 1 calc R . .
C8 C -0.3976(5) 0.5168(4) 0.7726(2) 0.052(2) Uani 1 1 d . . .
H8A H -0.4030(6) 0.4740(7) 0.7422(4) 0.093(6) Uani 1 1 calc R . .
H8B H -0.3944(6) 0.5749(7) 0.7514(4) 0.093(6) Uani 1 1 calc R . .
H8C H -0.4559(5) 0.5366(7) 0.8005(4) 0.070(4) Uani 1 1 calc R . .
C9 C -0.3019(3) 0.5210(3) 0.8517(3) 0.0450(18) Uani 1 1 d . . .
H9A H -0.2421(6) 0.4797(6) 0.8764(4) 0.086(6) Uani 1 1 calc R . .
H9B H -0.3628(7) 0.5427(6) 0.8790(3) 0.062(4) Uani 1 1 calc R . .
H9C H -0.2932(8) 0.5795(6) 0.8332(3) 0.094(6) Uani 1 1 calc R . .
C10 C -0.3664(3) 0.2291(3) 0.84325(18) 0.0223(13) Uani 1 1 d . . .
H10A H -0.3956 0.2762 0.8085 0.037(3) Uani 1 1 calc R . .
C11 C -0.4326(3) 0.2520(3) 0.8915(2) 0.0344(15) Uani 1 1 d . . .
H11A H -0.4441(5) 0.3169(6) 0.9051(3) 0.066(4) Uani 1 1 calc R . .
H11B H -0.4056(5) 0.2032(6) 0.9256(3) 0.064(4) Uani 1 1 calc R . .
H11C H -0.4960(5) 0.2524(6) 0.8787(3) 0.058(4) Uani 1 1 calc R . .
C12 C -0.3410(3) 0.1373(3) 0.8246(2) 0.0353(16) Uani 1 1 d . . .
H12A H -0.2912(7) 0.1238(4) 0.7917(4) 0.057(4) Uani 1 1 calc R . .
H12B H -0.3998(6) 0.1319(4) 0.8099(4) 0.058(4) Uani 1 1 calc R . .
H12C H -0.3139(6) 0.0906(4) 0.8590(4) 0.078(5) Uani 1 1 calc R . .
C13 C -0.0418(4) -0.1047(4) 0.7439(2) 0.0418(17) Uani 1 1 d . . .
H13A H -0.0279 -0.0535 0.7621 0.053(4) Uani 1 1 calc R . .
C14 C -0.1406(6) -0.0866(4) 0.7530(3) 0.070(3) Uani 1 1 d . . .
H14A H -0.1824(5) -0.0208(8) 0.7359(5) 0.088(6) Uani 1 1 calc R . .
H14B H -0.1551(5) -0.0906(8) 0.7974(5) 0.120(8) Uani 1 1 calc R . .
H14C H -0.1553(5) -0.1354(8) 0.7323(5) 0.093(6) Uani 1 1 calc RD . .
C15 C 0.0208(5) -0.1933(4) 0.7670(3) 0.063(3) Uani 1 1 d . . .
H15A H 0.0899(6) -0.2040(5) 0.7563(5) 0.083(6) Uani 1 1 calc R . .
H15B H 0.0056(7) -0.2440(5) 0.7496(5) 0.093(6) Uani 1 1 calc R . .
H15C H 0.0124(7) -0.1962(5) 0.8119(4) 0.104(7) Uani 1 1 calc R . .
C16 C 0.0923(3) -0.1327(4) 0.5680(2) 0.0265(14) Uani 1 1 d . . .
H16A H 0.1504 -0.1164 0.5703 0.063(4) Uani 1 1 calc R . .
C17 C 0.0727(4) -0.1359(4) 0.5073(3) 0.054(2) Uani 1 1 d . . .
H17A H 0.0585(7) -0.0727(7) 0.4864(3) 0.072(4) Uani 1 1 calc R . .
H17B H 0.0153(7) -0.1518(8) 0.5047(2) 0.073(5) Uani 1 1 calc R . .
H17C H 0.1304(8) -0.1856(7) 0.4877(3) 0.090(6) Uani 1 1 calc R . .
C18 C 0.1130(4) -0.2228(4) 0.6001(2) 0.0413(17) Uani 1 1 d . . .
H18A H 0.1302(8) -0.2193(5) 0.6423(4) 0.084(5) Uani 1 1 calc R . .
H18B H 0.1689(7) -0.2741(5) 0.5800(4) 0.080(5) Uani 1 1 calc R . .
H18C H 0.0544(7) -0.2375(5) 0.6003(4) 0.079(5) Uani 1 1 calc R . .
C19 C 0.2009(4) 0.1051(4) 0.4729(2) 0.0350(15) Uani 1 1 d . . .
H19A H 0.1469 0.1388 0.5025 0.065(4) Uani 1 1 calc R . .
C20 C 0.1828(4) 0.1580(4) 0.4181(3) 0.049(2) Uani 1 1 d . . .
H20A H 0.1775(8) 0.2244(7) 0.4246(3) 0.099(6) Uani 1 1 calc R . .
H20B H 0.1197(7) 0.1622(7) 0.4014(3) 0.079(5) Uani 1 1 calc R . .
H20C H 0.2382(7) 0.1257(7) 0.3888(3) 0.090(6) Uani 1 1 calc R . .
C21 C 0.2077(4) 0.0124(5) 0.4670(2) 0.058(2) Uani 1 1 d . . .
H21A H 0.2209(7) -0.0226(5) 0.5066(4) 0.074(5) Uani 1 1 calc R . .
H21B H 0.2613(7) -0.0212(5) 0.4385(5) 0.080(5) Uani 1 1 calc R . .
H21C H 0.1457(8) 0.0156(5) 0.4519(4) 0.091(5) Uani 1 1 calc R . .
C22 C 0.4355(3) 0.1581(3) 0.52603(19) 0.0234(13) Uani 1 1 d . . .
H22A H 0.3907 0.1941 0.4922 0.038(3) Uani 1 1 calc R . .
C23 C 0.5285(4) 0.0987(3) 0.5026(2) 0.0400(17) Uani 1 1 d . . .
H23A H 0.5564(4) 0.1383(5) 0.4789(4) 0.064(4) Uani 1 1 calc R . .
H23B H 0.5218(4) 0.0522(5) 0.4765(4) 0.070(4) Uani 1 1 calc R . .
H23C H 0.5722(4) 0.0641(6) 0.5361(4) 0.071(5) Uani 1 1 calc R . .
C24 C 0.4424(3) 0.2226(4) 0.5655(2) 0.0392(17) Uani 1 1 d . . .
H24A H 0.4777(7) 0.2579(5) 0.5453(3) 0.057(4) Uani 1 1 calc R . .
H24B H 0.4780(7) 0.1872(5) 0.6015(3) 0.070(4) Uani 1 1 calc R . .
H24C H 0.3766(6) 0.2677(6) 0.5774(3) 0.064(4) Uani 1 1 calc R . .
C25 C -0.1637(4) 0.6648(4) 0.7467(3) 0.038(2) Uani 0.784(7) 1 d PDU A 1
H25A H -0.1082 0.6826 0.7338 0.059(4) Uiso 0.784(7) 1 calc PR A 1
C26 C -0.1980(8) 0.6360(9) 0.6976(3) 0.087(4) Uani 0.784(7) 1 d PD A 1
H26A H -0.1440 0.5795 0.6803 0.088(7) Uiso 0.784(7) 1 calc PR A 1
H26B H -0.2215 0.6894 0.6664 0.094(7) Uiso 0.784(7) 1 calc PR A 1
H26C H -0.2529 0.6185 0.7112 0.091(8) Uiso 0.784(7) 1 calc PR A 1
C27 C -0.2393(5) 0.7416(5) 0.7731(3) 0.049(3) Uani 0.784(7) 1 d PDU A 1
H27A H -0.2140 0.7608 0.8083 0.085(7) Uiso 0.784(7) 1 calc PR A 1
H27B H -0.2928 0.7222 0.7868 0.086(6) Uiso 0.784(7) 1 calc PR A 1
H27C H -0.2649 0.7965 0.7430 0.085(6) Uiso 0.784(7) 1 calc PR A 1
C25' C -0.1825(13) 0.6427(16) 0.7611(9) 0.038(2) Uani 0.216(7) 1 d PD A 2
H25B H -0.1900 0.5827 0.7755 0.059(4) Uiso 0.216(7) 1 calc PR A 2
C26' C -0.188(4) 0.641(3) 0.6988(10) 0.087(4) Uani 0.216(7) 1 d PD A 2
H26D H -0.1256 0.6358 0.6793 0.104 Uiso 0.216(7) 1 calc PR A 2
H26E H -0.2427 0.7007 0.6836 0.104 Uiso 0.216(7) 1 calc PR A 2
H26F H -0.2012 0.5846 0.6891 0.104 Uiso 0.216(7) 1 calc PR A 2
C27' C -0.248(2) 0.7099(16) 0.7991(10) 0.049(3) Uani 0.216(7) 1 d PD A 2
H27D H -0.2335 0.6866 0.8418 0.085(7) Uiso 0.216(7) 1 calc PR A 2
H27E H -0.3162 0.7191 0.7903 0.086(6) Uiso 0.216(7) 1 calc PR A 2
H27F H -0.2422 0.7719 0.7921 0.085(6) Uiso 0.216(7) 1 calc PR A 2
C28 C 0.0076(4) 0.6035(4) 0.8828(2) 0.029(2) Uani 0.750(7) 1 d PD A 1
H28A H 0.0147 0.5440 0.9074 0.043(4) Uiso 0.750(7) 1 calc PR A 1
C29 C -0.0831(5) 0.6787(4) 0.8949(3) 0.045(3) Uani 0.750(7) 1 d PD A 1
H29A H -0.0861 0.6954 0.9377 0.093(7) Uiso 0.750(7) 1 calc PR A 1
H29B H -0.1366 0.6585 0.8876 0.053(5) Uiso 0.750(7) 1 calc PR A 1
H29C H -0.0908 0.7356 0.8680 0.056(5) Uiso 0.750(7) 1 calc PR A 1
C30 C 0.0859(5) 0.6277(4) 0.8925(3) 0.044(2) Uani 0.750(7) 1 d PD A 1
H30A H 0.0853 0.6425 0.9355 0.062(5) Uiso 0.750(7) 1 calc PR A 1
H30B H 0.0795 0.6848 0.8662 0.072(6) Uiso 0.750(7) 1 calc PR A 1
H30C H 0.1486 0.5731 0.8827 0.048(6) Uiso 0.750(7) 1 calc PR A 1
C28' C 0.0661(12) 0.5735(12) 0.8773(6) 0.029(2) Uani 0.250(7) 1 d PD A 2
H28B H 0.0688 0.5165 0.9031 0.029(10) Uiso 0.250(7) 1 calc PR A 2
C29' C -0.0108(15) 0.6520(12) 0.9027(8) 0.045(3) Uani 0.250(7) 1 d PD A 2
H29D H -0.0731 0.6441 0.9003 0.054 Uiso 0.250(7) 1 calc PR A 2
H29E H -0.0168 0.7121 0.8801 0.054 Uiso 0.250(7) 1 calc PR A 2
H29F H 0.0032 0.6551 0.9456 0.054 Uiso 0.250(7) 1 calc PR A 2
C30' C 0.1575(13) 0.5751(13) 0.8836(8) 0.044(2) Uani 0.250(7) 1 d PD A 2
H30D H 0.2096 0.5141 0.8700 0.071(17) Uiso 0.250(7) 1 calc PR A 2
H30E H 0.1671 0.5827 0.9266 0.059(14) Uiso 0.250(7) 1 calc PR A 2
H30F H 0.1610 0.6298 0.8586 0.042(12) Uiso 0.250(7) 1 calc PR A 2
C31 C -0.0576(3) -0.0463(3) 0.93153(18) 0.0247(13) Uani 1 1 d . . .
H31A H -0.0381 -0.0239 0.9683 0.040(3) Uani 1 1 calc R . .
C32 C -0.1411(3) 0.0278(3) 0.90609(19) 0.0366(16) Uani 1 1 d . . .
H32A H -0.1283 0.0862 0.8981 0.066(4) Uani 1 1 calc R . .
H32B H -0.1978 0.0421 0.9346 0.062(4) Uani 1 1 calc R . .
H32C H -0.1560 0.0074 0.8676 0.064(4) Uani 1 1 calc R . .
C33 C -0.0749(3) -0.1274(3) 0.94658(19) 0.0344(15) Uani 1 1 d . . .
H33A H -0.0148 -0.1788 0.9641 0.066(4) Uani 1 1 calc R . .
H33B H -0.0924 -0.1500 0.9098 0.071(5) Uani 1 1 calc R . .
H33C H -0.1297 -0.1115 0.9767 0.062(4) Uani 1 1 calc R . .
C34 C 0.2185(4) -0.1824(4) 0.94754(19) 0.0317(14) Uiso 0.50 1 d PD B 1
H34A H 0.2407 -0.2046 0.9057 0.038 Uiso 0.50 1 calc PR B 1
C35 C 0.2970(6) -0.1912(7) 0.9828(4) 0.037(2) Uiso 0.50 1 d PD B 1
H35A H 0.3218 -0.1425 0.9683 0.055 Uiso 0.50 1 calc PR B 1
H35B H 0.3503 -0.2564 0.9795 0.055 Uiso 0.50 1 calc PR B 1
H35C H 0.2747 -0.1809 1.0256 0.055 Uiso 0.50 1 calc PR B 1
C36 C 0.1689(7) -0.2351(7) 0.9779(4) 0.053(3) Uiso 0.50 1 d PD B 1
H36A H 0.1216 -0.2410 0.9501 0.080 Uiso 0.50 1 calc PR B 1
H36B H 0.1330 -0.2008 1.0140 0.080 Uiso 0.50 1 calc PR B 1
H36C H 0.2174 -0.3000 0.9908 0.080 Uiso 0.50 1 calc PR B 1
C34' C 0.2185(4) -0.1824(4) 0.94754(19) 0.0317(14) Uiso 0.50 1 d P B 2
H34B H 0.2584 -0.1916 0.9091 0.038 Uiso 0.50 1 calc PR B 2
C35' C 0.2809(6) -0.1910(7) 0.9962(3) 0.037(2) Uiso 0.50 1 d PD B 2
H35D H 0.3391 -0.2533 0.9949 0.055 Uiso 0.50 1 calc PR B 2
H35E H 0.2445 -0.1881 1.0351 0.055 Uiso 0.50 1 calc PR B 2
H35F H 0.3025 -0.1377 0.9925 0.055 Uiso 0.50 1 calc PR B 2
C36' C 0.1791(7) -0.2494(6) 0.9516(5) 0.053(3) Uiso 0.50 1 d PD B 2
H36D H 0.1385 -0.2413 0.9157 0.080 Uiso 0.50 1 calc PR B 2
H36E H 0.1374 -0.2404 0.9888 0.080 Uiso 0.50 1 calc PR B 2
H36F H 0.2328 -0.3149 0.9533 0.080 Uiso 0.50 1 calc PR B 2
C37 C 0.5452(3) 0.3097(3) 0.67664(18) 0.0278(14) Uani 1 1 d . . .
H37A H 0.5487 0.3229 0.7200 0.042(3) Uani 1 1 calc R . .
C38 C 0.6050(4) 0.2135(4) 0.6673(2) 0.0467(19) Uani 1 1 d . . .
H38A H 0.5800(7) 0.1717(4) 0.6926(5) 0.080(5) Uani 1 1 calc R . .
H38B H 0.6737(6) 0.1991(4) 0.6788(4) 0.074(5) Uani 1 1 calc R . .
H38C H 0.6041(6) 0.2009(4) 0.6237(4) 0.090(6) Uani 1 1 calc R . .
C39 C 0.5681(4) 0.3736(4) 0.6400(3) 0.059(2) Uani 1 1 d . . .
H39A H 0.5234(7) 0.4417(6) 0.6506(4) 0.078(5) Uani 1 1 calc R . .
H39B H 0.5589(7) 0.3643(7) 0.5961(4) 0.092(6) Uani 1 1 calc R . .
H39C H 0.6391(7) 0.3620(6) 0.6461(4) 0.086(6) Uani 1 1 calc R . .
C40 C 0.3062(4) 0.4943(4) 0.7709(3) 0.0429(17) Uani 1 1 d . . .
H40A H 0.2695 0.4565 0.7885 0.061(4) Uani 1 1 calc R . .
C41 C 0.2399(6) 0.5777(5) 0.7430(3) 0.076(3) Uani 1 1 d . . .
H41A H 0.2066(8) 0.5616(6) 0.7115(6) 0.087(6) Uani 1 1 calc R . .
H41B H 0.2746(8) 0.6150(6) 0.7250(6) 0.137(10) Uani 1 1 calc RD . .
H41C H 0.1918(9) 0.6153(6) 0.7727(5) 0.106(7) Uani 1 1 calc R . .
C42 C 0.3585(6) 0.5082(6) 0.8165(4) 0.093(4) Uani 1 1 d . . .
H42A H 0.4062(9) 0.4456(10) 0.8325(6) 0.114(7) Uani 1 1 calc RU . .
H42B H 0.3129(10) 0.5420(11) 0.8492(5) 0.140(10) Uani 1 1 calc R . .
H42C H 0.3935(12) 0.5470(12) 0.8003(6) 0.152(12) Uani 1 1 calc R . .
C43 C 0.2319(4) 0.3845(4) 0.9788(2) 0.0411(17) Uani 1 1 d . . .
H43A H 0.2166 0.3910 0.9348 0.073(5) Uani 1 1 calc R . .
C44 C 0.1543(5) 0.4505(4) 1.0088(3) 0.062(2) Uani 1 1 d . . .
H44A H 0.0921(7) 0.4411(7) 1.0008(5) 0.102(7) Uani 1 1 calc R . .
H44B H 0.1453(6) 0.5181(7) 0.9938(5) 0.105(6) Uani 1 1 calc RU . .
H44C H 0.1672(6) 0.4417(7) 1.0541(5) 0.093(6) Uani 1 1 calc R . .
C45 C 0.3212(6) 0.3913(5) 0.9849(3) 0.081(3) Uani 1 1 d . . .
H45A H 0.3738(7) 0.3403(9) 0.9615(6) 0.093(6) Uani 1 1 calc RU . .
H45B H 0.3386(7) 0.3824(10) 1.0288(6) 0.118(7) Uani 1 1 calc R . .
H45C H 0.3154(7) 0.4562(9) 0.9689(6) 0.133(9) Uani 1 1 calc R . .
C46 C 0.3441(4) 0.0990(4) 1.0342(2) 0.0353(16) Uani 1 1 d . . .
H46A H 0.3909 0.1290 1.0224 0.052(3) Uani 1 1 calc R . .
C47 C 0.3183(4) 0.1126(4) 1.0952(2) 0.049(2) Uani 1 1 d . . .
H47A H 0.2905(7) 0.1828(7) 1.1027(2) 0.075(5) Uani 1 1 calc R . .
H47B H 0.3778(7) 0.0780(7) 1.1204(2) 0.084(5) Uani 1 1 calc R . .
H47C H 0.2679(7) 0.0868(7) 1.1065(2) 0.079(5) Uani 1 1 calc R . .
C48 C 0.3856(4) 0.0038(4) 1.0194(3) 0.052(2) Uani 1 1 d . . .
H48A H 0.3986(8) -0.0002(4) 0.9741(5) 0.087(5) Uani 1 1 calc R . .
H48B H 0.3389(7) -0.0272(4) 1.0320(5) 0.090(6) Uani 1 1 calc R . .
H48C H 0.4499(8) -0.0311(4) 1.0414(5) 0.104(6) Uani 1 1 calc R . .
C49 C 0.4493(10) -0.1762(11) 0.8598(5) 0.0312(17) Uani 0.486(18) 1 d PD C 1
H49A H 0.3807 -0.1253 0.8578 0.026(7) Uiso 0.486(18) 1 calc PR C 1
C50 C 0.4922(9) -0.1728(10) 0.9140(5) 0.0406(17) Uani 0.486(18) 1 d PD C 1
H50A H 0.4572 -0.1903 0.9485 0.057(8) Uiso 0.486(18) 1 calc PR C 1
H50B H 0.4875 -0.1069 0.9183 0.100(12) Uiso 0.486(18) 1 calc PR C 1
H50C H 0.5622 -0.2188 0.9136 0.038(7) Uiso 0.486(18) 1 calc PR C 1
C51 C 0.4493(10) -0.2666(10) 0.8538(6) 0.0406(17) Uani 0.486(18) 1 d PD C 1
H51A H 0.4211 -0.2854 0.8911 0.082(11) Uiso 0.486(18) 1 calc PR C 1
H51B H 0.5176 -0.3145 0.8473 0.069(9) Uiso 0.486(18) 1 calc PR C 1
H51C H 0.4092 -0.2640 0.8187 0.074(12) Uiso 0.486(18) 1 calc PR C 1
C49' C 0.4529(10) -0.1842(12) 0.8586(5) 0.0312(17) Uani 0.514(18) 1 d PD C 2
H49B H 0.3902 -0.1272 0.8669 0.083(15) Uiso 0.514(18) 1 calc PR C 2
C50' C 0.5105(9) -0.2111(10) 0.9102(5) 0.0406(17) Uani 0.514(18) 1 d PD C 2
H50D H 0.5171 -0.1541 0.9249 0.067(10) Uiso 0.514(18) 1 calc PR C 2
H50E H 0.5765 -0.2607 0.9001 0.077(9) Uiso 0.514(18) 1 calc PR C 2
H50F H 0.4788 -0.2375 0.9422 0.089(11) Uiso 0.514(18) 1 calc PR C 2
C51' C 0.4321(10) -0.2581(9) 0.8382(6) 0.0406(17) Uani 0.514(18) 1 d PD C 2
H51D H 0.3893 -0.2341 0.8025 0.075(9) Uiso 0.514(18) 1 calc PR C 2
H51E H 0.3979 -0.2806 0.8709 0.073(9) Uiso 0.514(18) 1 calc PR C 2
H51F H 0.4941 -0.3122 0.8268 0.091(11) Uiso 0.514(18) 1 calc PR C 2
C52 C 0.5454(4) -0.0623(4) 0.6767(3) 0.0486(19) Uani 1 1 d . C .
H52A H 0.4778 -0.0126 0.6681 0.101(7) Uani 1 1 calc R . .
C53 C 0.5752(4) -0.1276(5) 0.6322(3) 0.061(2) Uani 1 1 d . . .
H53A H 0.5252 -0.1536 0.6279 0.177(13) Uani 1 1 calc R . .
H53B H 0.6388 -0.1809 0.6432 0.105(7) Uani 1 1 calc R . .
H53C H 0.5832 -0.0955 0.5933 0.108(7) Uani 1 1 calc R . .
C54 C 0.6081(5) -0.0183(4) 0.6811(3) 0.068(3) Uani 1 1 d . . .
H54A H 0.5852 0.0269 0.7143 0.113(6) Uani 1 1 calc RU . .
H54B H 0.6093 0.0176 0.6424 0.117(7) Uani 1 1 calc RU . .
H54C H 0.6750 -0.0675 0.6898 0.126(9) Uani 1 1 calc R . .
Cu1 Cu -0.0324(3) 0.1861(3) 0.63324(17) 0.0168(10) Uani 1 1 d . . .
Cu2 Cu -0.1245(3) 0.3163(3) 0.70575(17) 0.0160(10) Uani 1 1 d . . .
Cu3 Cu -0.0860(3) 0.1458(3) 0.73602(16) 0.0171(10) Uani 1 1 d . . .
Cu4 Cu 0.0942(3) 0.2424(3) 0.6257(2) 0.0314(12) Uani 1 1 d . . .
Cu5 Cu -0.0206(4) 0.3953(4) 0.69974(19) 0.0350(13) Uani 1 1 d . . .
Cu6 Cu -0.0512(3) 0.3357(3) 0.79499(17) 0.0265(11) Uani 1 1 d . . .
Cu7 Cu -0.0237(3) 0.1522(3) 0.82973(19) 0.0342(13) Uani 1 1 d . B .
Cu8 Cu 0.0792(3) 0.0400(3) 0.76126(18) 0.0273(11) Uani 1 1 d . B .
Cu9 Cu 0.1332(3) 0.0794(3) 0.6353(2) 0.0335(12) Uani 1 1 d . . .
Cu10 Cu 0.2514(3) 0.2318(3) 0.67020(17) 0.0261(11) Uani 1 1 d . . .
Cu11 Cu 0.1664(3) 0.3719(3) 0.75088(19) 0.0311(12) Uani 1 1 d . . .
Cu12 Cu 0.1087(3) 0.3216(3) 0.83917(19) 0.0327(13) Uani 1 1 d . A .
Cu13 Cu 0.1617(3) 0.1276(3) 0.8832(2) 0.0356(13) Uani 1 1 d . B .
Cu14 Cu 0.2343(3) 0.0223(3) 0.8061(2) 0.0318(12) Uani 1 1 d . B .
Cu15 Cu 0.3076(4) 0.0673(3) 0.69071(19) 0.0328(13) Uani 1 1 d . B .
Cu16 Cu 0.3707(3) 0.1495(3) 0.74875(17) 0.0200(10) Uani 1 1 d . B .
Cu17 Cu 0.2793(3) 0.2746(3) 0.82158(17) 0.0203(10) Uani 1 1 d . . .
Cu18 Cu 0.3217(3) 0.1000(3) 0.84964(17) 0.0189(10) Uani 1 1 d . B .
Cu19 Cu 0.0537(3) 0.2057(3) 0.73055(16) 0.0171(10) Uani 1 1 d . . .
Cu20 Cu 0.1863(3) 0.1930(3) 0.76810(16) 0.0164(10) Uani 1 1 d . . .
O1 O -0.1086(4) 0.3865(4) 0.5135(2) 0.0240(15) Uani 1 1 d . . .
O2 O -0.1802(4) 0.4992(4) 0.5854(3) 0.0289(16) Uani 1 1 d . . .
O3 O -0.3200(4) 0.3896(4) 0.8324(2) 0.0182(13) Uani 1 1 d . . .
O4 O -0.2831(4) 0.2360(4) 0.8602(2) 0.0205(14) Uani 1 1 d . . .
O5 O -0.0259(4) -0.1025(4) 0.6840(2) 0.0223(14) Uani 1 1 d . . .
O6 O 0.0121(4) -0.0604(4) 0.5905(2) 0.0256(15) Uani 1 1 d . . .
O7 O 0.2865(4) 0.1011(4) 0.4931(2) 0.0275(15) Uani 1 1 d . . .
O8 O 0.4006(4) 0.0989(4) 0.5566(2) 0.0200(14) Uani 1 1 d . . .
O9 O -0.1334(5) 0.5905(5) 0.7884(3) 0.0264(19) Uani 0.784(7) 1 d PDU A 1
O10 O 0.0142(6) 0.5878(5) 0.8238(3) 0.023(2) Uani 0.750(7) 1 d PDU A 1
O9' O -0.0995(12) 0.6311(9) 0.7875(11) 0.0264(19) Uani 0.216(7) 1 d PD A 2
O10' O 0.0495(11) 0.5550(14) 0.8215(8) 0.023(2) Uani 0.250(7) 1 d PD A 2
O11 O 0.0159(4) -0.0709(4) 0.8900(2) 0.0205(14) Uani 1 1 d . . .
O12 O 0.1521(4) -0.0920(4) 0.9467(2) 0.0251(15) Uani 1 1 d . . .
O13 O 0.4515(4) 0.3259(4) 0.6642(2) 0.0214(14) Uani 1 1 d U . .
O14 O 0.3706(5) 0.4421(4) 0.7288(3) 0.0326(17) Uani 1 1 d . . .
O15 O 0.2438(4) 0.2969(4) 1.0002(2) 0.0232(14) Uani 1 1 d U . .
O16 O 0.2609(4) 0.1443(4) 1.0027(2) 0.0209(14) Uani 1 1 d . . .
O17 O 0.5047(4) -0.1604(4) 0.8155(3) 0.0355(18) Uani 1 1 d D . .
O18 O 0.5440(4) -0.1099(4) 0.7285(3) 0.0308(16) Uani 1 1 d . . .
P1 P -0.1127(4) 0.4009(4) 0.5775(3) 0.0180(15) Uani 1 1 d . . .
P2 P -0.2433(4) 0.2929(4) 0.8243(3) 0.0183(15) Uani 1 1 d . . .
P3 P 0.0001(4) -0.0300(4) 0.6517(3) 0.0177(15) Uani 1 1 d . . .
P4 P 0.2985(4) 0.1173(4) 0.5554(2) 0.0173(15) Uani 1 1 d . . .
P5 P -0.0285(4) 0.5310(4) 0.7977(3) 0.0267(17) Uani 1 1 d D . .
P6 P 0.0966(4) -0.0417(4) 0.8931(3) 0.0188(15) Uani 1 1 d . B .
P7 P 0.3761(5) 0.3498(5) 0.7110(3) 0.0220(16) Uani 1 1 d . . .
P8 P 0.2452(4) 0.2236(4) 0.9604(2) 0.0184(15) Uani 1 1 d . B .
P9 P 0.4660(5) -0.0756(4) 0.7747(3) 0.0233(16) Uani 1 1 d . B .
S1 S -0.1644(8) 0.3171(7) 0.6114(5) 0.016(3) Uani 1 1 d U . .
S2 S 0.0053(8) 0.3930(7) 0.6056(4) 0.014(3) Uani 1 1 d . . .
S3 S -0.2326(7) 0.2662(7) 0.7449(4) 0.017(3) Uani 1 1 d U . .
S4 S -0.1299(7) 0.2793(7) 0.8612(4) 0.012(2) Uani 1 1 d U . .
S5 S -0.1048(8) 0.0900(8) 0.6513(4) 0.020(3) Uani 1 1 d . . .
S6 S 0.1185(8) -0.0384(8) 0.6798(5) 0.021(3) Uani 1 1 d . . .
S7 S 0.2854(8) 0.0214(8) 0.6063(5) 0.022(3) Uani 1 1 d U . .
S8 S 0.2186(7) 0.2420(7) 0.5731(4) 0.016(3) Uani 1 1 d U . .
S9 S 0.0351(8) 0.4938(8) 0.7247(4) 0.018(3) Uani 1 1 d . A .
S10 S -0.0349(9) 0.4388(8) 0.8520(5) 0.026(3) Uani 1 1 d . A .
S11 S 0.0474(8) 0.0855(7) 0.9118(4) 0.016(2) Uani 1 1 d U . .
S12 S 0.1670(8) -0.0791(7) 0.8236(5) 0.017(3) Uani 1 1 d . . .
S13 S 0.4164(8) 0.2604(9) 0.7744(5) 0.028(3) Uani 1 1 d . . .
S14 S 0.2604(7) 0.3688(7) 0.6749(4) 0.016(3) Uani 1 1 d U . .
S15 S 0.3487(8) 0.1959(7) 0.9068(4) 0.016(3) Uani 1 1 d . . .
S16 S 0.1233(7) 0.2560(7) 0.9299(4) 0.015(3) Uani 1 1 d U . .
S17 S 0.4657(8) 0.0306(8) 0.8090(5) 0.022(3) Uani 1 1 d . . .
S18 S 0.3476(8) -0.0625(8) 0.7432(4) 0.019(3) Uani 1 1 d U . .
C55 C 0.4186(4) 0.5555(4) 1.0233(2) 0.0436(17) Uani 1 1 d D . .
H55A H 0.3541 0.5986 1.0415 0.099(6) Uani 1 1 calc R . .
C56 C 0.4284(4) 0.5501(4) 0.9660(2) 0.0488(19) Uani 1 1 d D . .
H56A H 0.3724 0.5900 0.9393 0.070(4) Uani 1 1 calc R . .
C57 C 0.5101(4) 0.4935(4) 0.9427(2) 0.0452(17) Uani 1 1 d D . .
H57A H 0.5178 0.4880 0.8978 0.084(5) Uani 1 1 calc R . .
C58 C 0.3678(8) 0.5914(5) 0.5679(5) 0.124(2) Uiso 0.694(6) 1 d PG D 1
H58A H 0.3721 0.5250 0.5640 0.149 Uiso 0.694(6) 1 calc PR D 1
C59 C 0.3787(8) 0.6185(6) 0.6194(4) 0.124(2) Uiso 0.694(6) 1 d PG D 1
H59A H 0.3915 0.5732 0.6559 0.149 Uiso 0.694(6) 1 calc PR D 1
C60 C 0.3731(8) 0.7032(7) 0.6244(3) 0.124(2) Uiso 0.694(6) 1 d PG D 1
H60A H 0.3817 0.7245 0.6648 0.149 Uiso 0.694(6) 1 calc PR D 1
C61 C 0.3567(8) 0.7610(5) 0.5779(4) 0.124(2) Uiso 0.694(6) 1 d PG D 1
H61A H 0.3524 0.8274 0.5819 0.149 Uiso 0.694(6) 1 calc PR D 1
C62 C 0.3458(8) 0.7339(6) 0.5265(4) 0.124(2) Uiso 0.694(6) 1 d PG D 1
H62A H 0.3329 0.7792 0.4900 0.149 Uiso 0.694(6) 1 calc PR D 1
C63 C 0.3513(8) 0.6491(7) 0.5215(3) 0.124(2) Uiso 0.694(6) 1 d PG D 1
H63A H 0.3428 0.6279 0.4811 0.149 Uiso 0.694(6) 1 calc PR D 1
C58B C 0.4125(16) 0.7184(15) 0.6735(8) 0.124(2) Uiso 0.306(6) 1 d PG D 2
H58B H 0.4242 0.7541 0.7064 0.149 Uiso 0.306(6) 1 calc PR D 2
C59B C 0.4041(10) 0.6396(16) 0.6862(7) 0.124(2) Uiso 0.306(6) 1 d PG D 2
H59B H 0.4091 0.6135 0.7291 0.149 Uiso 0.306(6) 1 calc PRD D 2
C60B C 0.3892(15) 0.5940(13) 0.6442(10) 0.124(2) Uiso 0.306(6) 1 d PG D 2
H60B H 0.3826 0.5322 0.6542 0.149 Uiso 0.306(6) 1 calc PR D 2
C61B C 0.3828(18) 0.6272(15) 0.5895(8) 0.124(2) Uiso 0.306(6) 1 d PG D 2
H61B H 0.3711 0.5915 0.5565 0.149 Uiso 0.306(6) 1 calc PR D 2
C62B C 0.3912(16) 0.7060(16) 0.5768(7) 0.124(2) Uiso 0.306(6) 1 d PG D 2
H62B H 0.3861 0.7321 0.5339 0.149 Uiso 0.306(6) 1 calc PR D 2
C63B C 0.4061(18) 0.7516(13) 0.6188(10) 0.124(2) Uiso 0.306(6) 1 d PG D 2
H63B H 0.4127 0.8135 0.6088 0.149 Uiso 0.306(6) 1 calc PR D 2
H1M H -0.0365(6) 0.2111(6) 0.7020(4) 0.025(2) Uani 1 1 d . . .
H2M H 0.2802(7) 0.1784(7) 0.7957(4) 0.031(2) Uani 1 1 d . . .
H3M H -0.1118(7) 0.3967(7) 0.7371(4) 0.036(3) Uani 1 1 d . . .
H4M H 0.0632(7) 0.1670(8) 0.5970(4) 0.038(3) Uani 1 1 d . . .
H5M H -0.0308(7) 0.0765(7) 0.7882(4) 0.036(3) Uani 1 1 d . . .
H6M H 0.1863(8) 0.3671(7) 0.8209(4) 0.041(3) Uani 1 1 d . . .
H7M H 0.3562(7) 0.1415(7) 0.6819(4) 0.033(3) Uani 1 1 d . . .
H8M H 0.2627(7) 0.0417(7) 0.8718(4) 0.032(3) Uani 1 1 d . . .
H9M H 0.1399(9) 0.2367(10) 0.6975(6) 0.064(4) Uani 1 1 d . . .
H10M H 0.1488(10) 0.1053(9) 0.7597(6) 0.070(4) Uani 1 1 d . . .
H11M H 0.0681(9) 0.2566(9) 0.7951(5) 0.059(4) Uani 1 1 d . . .

loop_
_atom_site_aniso_label
_atom_site_aniso_U_11
_atom_site_aniso_U_22
_atom_site_aniso_U_33
_atom_site_aniso_U_23
_atom_site_aniso_U_13
_atom_site_aniso_U_12
C1 0.023(3) 0.032(3) 0.015(3) 0.004(3) 0.000(2) -0.014(3)
H1A 0.034(7) 0.023(6) 0.037(6) -0.003(5) 0.012(5) -0.010(5)
C2 0.027(4) 0.035(4) 0.026(3) 0.003(3) -0.004(3) -0.018(3)
H2A 0.058(9) 0.053(8) 0.034(7) 0.006(6) -0.007(6) -0.009(6)
H2B 0.056(9) 0.071(9) 0.049(8) 0.019(7) 0.015(6) -0.033(7)
H2C 0.053(9) 0.034(8) 0.087(11) -0.027(7) 0.013(7) -0.009(7)
C3 0.030(4) 0.044(5) 0.025(3) 0.017(3) -0.012(3) -0.016(3)
H3A 0.052(11) 0.116(14) 0.053(9) -0.003(9) -0.005(7) -0.031(9)
H3B 0.091(12) 0.088(12) 0.056(9) 0.022(9) -0.032(8) -0.055(10)
H3C 0.057(9) 0.070(9) 0.043(7) 0.027(7) -0.008(6) -0.038(7)
C4 0.025(4) 0.034(4) 0.056(5) 0.009(3) -0.014(3) -0.008(3)
H4A 0.050(9) 0.042(8) 0.089(12) 0.005(8) -0.028(8) -0.013(7)
C5 0.053(6) 0.033(5) 0.085(7) 0.032(5) -0.017(5) 0.002(4)
H5A 0.126(18) 0.075(13) 0.118(17) 0.075(13) 0.010(13) 0.005(12)
H5B 0.101(16) 0.034(10) 0.16(2) 0.017(11) -0.017(14) 0.006(10)
H5C 0.050(12) 0.062(11) 0.148(17) 0.024(11) -0.022(10) 0.005(9)
C6 0.040(6) 0.038(5) 0.110(8) 0.009(5) 0.040(5) -0.010(5)
H6A 0.065(11) 0.051(10) 0.110(13) 0.006(9) 0.044(9) -0.004(8)
H6B 0.069(14) 0.086(13) 0.161(18) 0.028(12) -0.020(13) -0.039(11)
H6C 0.077(13) 0.087(14) 0.116(15) -0.052(11) 0.058(10) -0.029(11)
C7 0.034(4) 0.022(3) 0.037(4) 0.004(3) 0.008(3) -0.010(3)
H7A 0.080(12) 0.051(9) 0.056(9) 0.011(7) 0.028(8) -0.022(8)
C8 0.058(6) 0.035(5) 0.038(5) 0.008(4) -0.006(4) 0.004(4)
H8A 0.110(15) 0.101(15) 0.053(10) 0.020(10) -0.044(10) -0.029(11)
H8B 0.151(17) 0.066(11) 0.064(11) 0.028(9) -0.012(10) -0.048(11)
H8C 0.038(10) 0.074(11) 0.080(11) 0.011(9) 0.003(7) -0.009(8)
C9 0.027(5) 0.028(4) 0.079(6) -0.006(4) 0.014(3) -0.011(3)
H9A 0.037(10) 0.073(11) 0.152(17) -0.040(11) -0.023(10) -0.021(8)
H9B 0.065(11) 0.060(9) 0.061(9) -0.016(7) 0.016(7) -0.025(8)
H9C 0.129(16) 0.034(8) 0.144(16) -0.002(9) 0.019(12) -0.060(10)
C10 0.027(4) 0.025(3) 0.020(3) 0.004(2) -0.002(2) -0.016(3)
H10A 0.030(7) 0.042(7) 0.043(7) 0.020(6) -0.019(5) -0.019(5)
C11 0.025(4) 0.056(5) 0.027(4) -0.006(3) 0.005(3) -0.021(3)
H11A 0.091(12) 0.066(10) 0.050(9) -0.034(8) 0.011(7) -0.039(9)
H11B 0.047(9) 0.119(13) 0.034(7) 0.013(8) 0.010(6) -0.046(9)
H11C 0.048(10) 0.085(10) 0.058(8) 0.011(7) -0.004(7) -0.044(8)
C12 0.037(5) 0.025(4) 0.039(4) 0.002(3) -0.010(3) -0.008(3)
H12A 0.057(10) 0.071(10) 0.054(9) -0.037(7) 0.021(7) -0.035(8)
H12B 0.043(10) 0.049(8) 0.095(11) 0.002(7) -0.013(7) -0.031(7)
H12C 0.078(12) 0.038(8) 0.108(13) 0.024(9) -0.036(9) -0.015(8)
C13 0.058(5) 0.043(4) 0.036(4) 0.003(3) 0.010(3) -0.034(4)
H13A 0.087(11) 0.053(9) 0.036(7) 0.005(6) -0.005(6) -0.045(8)
C14 0.066(7) 0.081(7) 0.082(7) -0.012(6) 0.035(5) -0.050(6)
H14A 0.066(12) 0.063(11) 0.114(15) -0.005(11) 0.030(10) -0.009(9)
H14B 0.19(2) 0.140(17) 0.084(13) -0.054(13) 0.079(14) -0.123(17)
H14C 0.071(13) 0.085(13) 0.137(17) -0.012(12) 0.048(11) -0.050(10)
C15 0.108(8) 0.052(6) 0.045(5) 0.030(4) -0.025(5) -0.053(6)
H15A 0.039(10) 0.051(9) 0.135(15) 0.034(9) -0.046(10) 0.005(8)
H15B 0.151(17) 0.061(11) 0.087(12) 0.036(10) -0.018(11) -0.066(12)
H15C 0.19(2) 0.121(15) 0.038(9) -0.002(10) -0.008(11) -0.103(15)
C16 0.030(4) 0.032(4) 0.022(3) 0.000(3) -0.003(3) -0.017(3)
H16A 0.043(10) 0.081(10) 0.059(9) 0.006(7) 0.001(7) -0.021(8)
C17 0.053(6) 0.072(6) 0.028(4) -0.008(4) 0.002(4) -0.015(5)
H17A 0.089(12) 0.064(10) 0.048(9) -0.011(8) 0.004(8) -0.016(9)
H17B 0.080(13) 0.099(12) 0.049(8) -0.023(8) -0.035(8) -0.038(10)
H17C 0.097(14) 0.103(14) 0.045(9) -0.027(9) 0.004(8) -0.013(11)
C18 0.039(5) 0.029(4) 0.052(5) -0.005(4) 0.009(4) -0.010(3)
H18A 0.104(14) 0.074(11) 0.066(11) 0.020(10) -0.010(10) -0.030(9)
H18B 0.070(12) 0.056(10) 0.098(13) -0.006(9) 0.012(9) -0.011(9)
H18C 0.108(16) 0.033(8) 0.092(12) -0.006(8) 0.025(10) -0.029(9)
C19 0.025(4) 0.053(4) 0.023(3) -0.014(3) 0.001(3) -0.010(3)
H19A 0.054(10) 0.114(12) 0.023(7) -0.019(7) 0.008(6) -0.029(8)
C20 0.050(6) 0.062(5) 0.020(4) 0.005(4) -0.008(3) -0.008(5)
H20A 0.077(13) 0.103(15) 0.090(13) 0.003(13) -0.003(9) -0.011(12)
H20B 0.056(11) 0.115(14) 0.056(10) 0.008(9) -0.012(7) -0.025(9)
H20C 0.037(10) 0.147(16) 0.051(9) -0.014(10) -0.001(7) -0.001(9)
C21 0.057(7) 0.069(6) 0.056(6) -0.015(4) -0.028(4) -0.031(5)
H21A 0.089(12) 0.059(10) 0.079(11) 0.031(9) -0.028(9) -0.037(9)
H21B 0.060(12) 0.078(12) 0.090(13) -0.031(10) -0.004(9) -0.012(9)
H21C 0.086(15) 0.113(14) 0.094(13) -0.023(11) -0.014(10) -0.058(12)
C22 0.019(3) 0.024(3) 0.028(3) -0.008(3) 0.003(2) -0.008(3)
H22A 0.047(8) 0.037(7) 0.032(6) 0.015(5) -0.008(5) -0.020(6)
C23 0.024(4) 0.037(4) 0.052(5) -0.001(4) 0.023(3) -0.008(3)
H23A 0.063(10) 0.050(9) 0.081(11) -0.006(8) 0.020(8) -0.028(7)
H23B 0.079(11) 0.057(10) 0.092(12) -0.030(8) 0.039(9) -0.046(9)
H23C 0.016(8) 0.107(13) 0.082(11) 0.003(9) 0.001(7) -0.019(8)
C24 0.035(5) 0.051(5) 0.044(4) -0.002(4) 0.001(3) -0.031(4)
H24A 0.066(10) 0.057(9) 0.050(8) -0.002(7) 0.015(7) -0.029(7)
H24B 0.103(13) 0.089(12) 0.043(8) -0.006(8) -0.005(8) -0.064(10)
H24C 0.075(12) 0.050(9) 0.069(10) -0.034(7) 0.032(8) -0.027(8)
C25 0.028(4) 0.034(4) 0.054(4) 0.000(3) 0.001(3) -0.014(3)
C26 0.037(7) 0.114(8) 0.049(5) 0.010(5) -0.021(4) 0.030(6)
C27 0.043(4) 0.039(4) 0.049(4) -0.009(3) 0.008(3) -0.002(3)
C25' 0.028(4) 0.034(4) 0.054(4) 0.000(3) 0.001(3) -0.014(3)
C26' 0.037(7) 0.114(8) 0.049(5) 0.010(5) -0.021(4) 0.030(6)
C27' 0.043(4) 0.039(4) 0.049(4) -0.009(3) 0.008(3) -0.002(3)
C28 0.038(6) 0.033(5) 0.022(4) -0.004(4) 0.010(4) -0.021(5)
C29 0.058(8) 0.034(5) 0.047(5) -0.025(4) 0.032(5) -0.022(5)
C30 0.062(7) 0.047(6) 0.031(5) 0.014(4) -0.021(4) -0.032(5)
C28' 0.038(6) 0.033(5) 0.022(4) -0.004(4) 0.010(4) -0.021(5)
C29' 0.058(8) 0.034(5) 0.047(5) -0.025(4) 0.032(5) -0.022(5)
C30' 0.062(7) 0.047(6) 0.031(5) 0.014(4) -0.021(4) -0.032(5)
C31 0.026(4) 0.035(4) 0.017(3) 0.000(3) 0.000(2) -0.017(3)
H31A 0.042(8) 0.050(7) 0.039(7) -0.008(6) 0.007(5) -0.030(6)
C32 0.026(4) 0.040(4) 0.046(4) 0.009(4) -0.002(3) -0.017(3)
H32A 0.049(10) 0.049(9) 0.100(12) 0.020(8) -0.006(7) -0.023(7)
H32B 0.048(10) 0.052(9) 0.074(10) -0.008(7) 0.030(7) -0.012(7)
H32C 0.035(9) 0.088(11) 0.055(9) -0.008(8) -0.002(7) -0.009(7)
C33 0.046(5) 0.034(4) 0.029(4) 0.009(3) 0.003(3) -0.024(3)
H33A 0.045(10) 0.062(10) 0.089(11) 0.020(8) -0.011(8) -0.022(8)
H33B 0.101(13) 0.103(12) 0.051(9) -0.031(9) 0.017(8) -0.084(11)
H33C 0.070(11) 0.068(9) 0.060(9) -0.002(7) 0.022(7) -0.043(8)
C37 0.022(4) 0.040(4) 0.022(3) 0.005(3) -0.002(2) -0.013(3)
H37A 0.030(7) 0.057(8) 0.037(7) -0.004(6) -0.012(5) -0.015(6)
C38 0.037(5) 0.052(5) 0.053(5) -0.001(4) -0.015(4) -0.018(4)
H38A 0.080(13) 0.042(9) 0.118(15) -0.009(9) -0.016(10) -0.024(8)
H38B 0.025(9) 0.069(10) 0.125(14) -0.016(9) -0.028(8) -0.010(7)
H38C 0.053(10) 0.129(15) 0.070(11) -0.057(11) -0.008(8) -0.012(9)
C39 0.051(6) 0.089(6) 0.055(5) 0.048(5) -0.027(4) -0.052(5)
H39A 0.064(12) 0.075(11) 0.106(13) 0.035(11) -0.005(9) -0.045(10)
H39B 0.075(12) 0.20(2) 0.053(9) 0.021(11) 0.003(8) -0.110(13)
H39C 0.039(10) 0.137(15) 0.098(12) 0.043(10) 0.000(8) -0.058(10)
C40 0.038(5) 0.035(4) 0.065(5) -0.010(4) -0.008(3) -0.022(3)
H40A 0.075(11) 0.068(10) 0.047(8) -0.009(7) 0.024(7) -0.038(8)
C41 0.068(8) 0.041(6) 0.097(9) 0.000(6) -0.007(6) -0.001(5)
H41A 0.057(12) 0.058(10) 0.128(17) -0.001(10) -0.037(10) -0.003(8)
H41B 0.20(3) 0.027(10) 0.18(2) 0.025(12) -0.039(19) -0.039(13)
H41C 0.14(2) 0.058(12) 0.099(15) -0.002(11) -0.001(12) -0.015(12)
C42 0.066(7) 0.108(9) 0.107(8) -0.061(7) -0.021(6) -0.027(6)
H42A 0.104(10) 0.124(11) 0.094(9) -0.016(8) -0.040(8) -0.022(8)
H42B 0.132(19) 0.21(3) 0.096(15) -0.118(17) 0.010(13) -0.073(18)
H42C 0.11(2) 0.15(2) 0.22(3) -0.08(2) -0.05(2) -0.075(17)
C43 0.080(5) 0.035(4) 0.025(3) -0.010(3) 0.014(3) -0.039(4)
H43A 0.109(13) 0.075(10) 0.031(7) 0.026(8) 0.003(7) -0.038(9)
C44 0.099(8) 0.030(4) 0.049(5) 0.001(4) 0.005(5) -0.021(5)
H44A 0.095(17) 0.067(12) 0.106(15) -0.001(10) 0.030(12) 0.001(11)
H44B 0.129(10) 0.082(9) 0.101(9) 0.006(8) 0.009(8) -0.042(8)
H44C 0.115(15) 0.082(12) 0.044(9) -0.020(9) -0.007(9) 0.002(10)
C45 0.107(9) 0.105(8) 0.082(7) -0.032(7) 0.029(6) -0.093(7)
H45A 0.089(9) 0.097(9) 0.109(10) -0.020(8) 0.019(7) -0.055(7)
H45B 0.122(18) 0.140(18) 0.132(19) -0.029(17) -0.026(15) -0.087(15)
H45C 0.25(3) 0.102(16) 0.102(16) -0.020(13) 0.016(16) -0.128(19)
C46 0.030(4) 0.048(4) 0.030(3) 0.012(3) -0.005(3) -0.021(3)
H46A 0.041(9) 0.076(9) 0.058(8) 0.013(7) 0.001(6) -0.045(7)
C47 0.030(5) 0.088(6) 0.031(4) 0.019(4) -0.002(3) -0.028(5)
H47A 0.071(12) 0.107(14) 0.043(8) -0.030(10) 0.004(7) -0.031(11)
H47B 0.060(11) 0.155(16) 0.040(8) 0.046(9) -0.023(7) -0.053(10)
H47C 0.075(13) 0.126(14) 0.064(9) 0.023(9) -0.020(8) -0.071(11)
C48 0.045(5) 0.028(4) 0.073(6) 0.007(4) 0.000(4) -0.007(4)
H48A 0.077(12) 0.053(10) 0.110(15) -0.009(11) 0.027(11) -0.007(8)
H48B 0.065(12) 0.064(11) 0.154(17) 0.022(10) 0.000(10) -0.043(9)
H48C 0.065(13) 0.082(12) 0.128(16) 0.020(11) -0.005(10) 0.005(10)
C49 0.027(4) 0.029(4) 0.037(3) 0.010(3) -0.013(3) -0.010(3)
C50 0.055(5) 0.018(4) 0.040(4) 0.012(4) -0.010(3) -0.007(4)
C51 0.055(5) 0.018(4) 0.040(4) 0.012(4) -0.010(3) -0.007(4)
C49' 0.027(4) 0.029(4) 0.037(3) 0.010(3) -0.013(3) -0.010(3)
C50' 0.055(5) 0.018(4) 0.040(4) 0.012(4) -0.010(3) -0.007(4)
C51' 0.055(5) 0.018(4) 0.040(4) 0.012(4) -0.010(3) -0.007(4)
C52 0.028(4) 0.047(4) 0.049(4) 0.011(4) 0.018(3) 0.003(3)
H52A 0.077(13) 0.111(14) 0.053(9) 0.039(9) 0.020(8) 0.017(10)
C53 0.048(6) 0.106(8) 0.035(4) -0.003(5) 0.008(4) -0.037(5)
H53A 0.27(4) 0.27(3) 0.081(15) -0.013(19) -0.043(19) -0.19(3)
H53B 0.094(16) 0.111(17) 0.091(14) -0.053(12) 0.053(12) -0.021(12)
H53C 0.133(17) 0.18(2) 0.043(9) 0.031(11) -0.012(10) -0.098(15)
C54 0.093(8) 0.040(5) 0.073(6) -0.027(5) 0.050(6) -0.030(5)
H54A 0.129(10) 0.107(10) 0.113(10) -0.007(8) 0.034(8) -0.060(8)
H54B 0.127(11) 0.101(10) 0.119(10) 0.012(8) 0.026(8) -0.048(8)
H54C 0.12(2) 0.18(3) 0.096(15) -0.067(16) 0.088(15) -0.087(18)
Cu1 0.017(3) 0.015(2) 0.018(2) 0.0018(18) -0.0050(17) -0.0066(19)
Cu2 0.014(3) 0.019(2) 0.018(2) -0.0010(19) 0.0019(17) -0.0098(19)
Cu3 0.018(3) 0.018(2) 0.013(2) -0.0016(19) -0.0039(17) -0.0040(19)
Cu4 0.017(3) 0.024(3) 0.050(3) 0.004(2) 0.008(2) -0.007(2)
Cu5 0.049(4) 0.050(3) 0.024(3) -0.010(2) 0.008(2) -0.037(3)
Cu6 0.036(3) 0.039(3) 0.012(2) 0.000(2) -0.001(2) -0.024(2)
Cu7 0.035(3) 0.027(3) 0.023(3) -0.003(2) -0.011(2) 0.006(2)
Cu8 0.018(3) 0.034(3) 0.017(2) -0.005(2) -0.0020(18) 0.003(2)
Cu9 0.022(3) 0.024(3) 0.055(3) 0.007(2) 0.003(2) -0.011(2)
Cu10 0.041(3) 0.024(3) 0.012(2) 0.000(2) -0.011(2) -0.011(2)
Cu11 0.021(3) 0.036(3) 0.024(3) 0.010(2) -0.002(2) -0.001(2)
Cu12 0.015(3) 0.036(3) 0.034(3) 0.015(2) 0.008(2) 0.000(2)
Cu13 0.031(3) 0.036(3) 0.051(3) -0.023(3) 0.018(2) -0.023(3)
Cu14 0.030(3) 0.039(3) 0.034(3) -0.016(2) 0.013(2) -0.022(2)
Cu15 0.051(4) 0.029(3) 0.024(3) 0.006(2) -0.013(2) -0.021(3)
Cu16 0.019(3) 0.025(3) 0.016(2) 0.001(2) 0.0011(18) -0.010(2)
Cu17 0.020(3) 0.028(3) 0.015(2) 0.005(2) -0.0041(18) -0.013(2)
Cu18 0.015(3) 0.026(3) 0.016(2) 0.002(2) -0.0032(17) -0.009(2)
Cu19 0.017(3) 0.025(3) 0.011(2) 0.0016(19) -0.0066(17) -0.009(2)
Cu20 0.007(3) 0.029(3) 0.015(2) -0.0023(19) -0.0024(16) -0.0086(19)
O1 0.030(4) 0.034(4) 0.018(3) 0.011(3) -0.011(3) -0.024(3)
O2 0.025(4) 0.020(4) 0.036(4) 0.013(3) 0.002(3) -0.005(3)
O3 0.022(4) 0.016(3) 0.014(3) -0.001(2) 0.004(2) -0.006(3)
O4 0.023(4) 0.024(3) 0.015(3) 0.006(3) -0.005(2) -0.011(3)
O5 0.018(4) 0.015(3) 0.032(4) 0.001(3) 0.000(3) -0.006(3)
O6 0.023(4) 0.032(4) 0.022(3) -0.008(3) 0.001(3) -0.011(3)
O7 0.021(4) 0.038(4) 0.019(3) -0.009(3) -0.002(3) -0.007(3)
O8 0.011(4) 0.021(3) 0.021(3) -0.002(3) 0.008(2) 0.000(3)
O9 0.025(4) 0.028(4) 0.029(3) 0.006(3) 0.000(3) -0.014(3)
O10 0.033(4) 0.007(4) 0.020(3) 0.001(3) 0.000(3) 0.000(3)
O9' 0.025(4) 0.028(4) 0.029(3) 0.006(3) 0.000(3) -0.014(3)
O10' 0.033(4) 0.007(4) 0.020(3) 0.001(3) 0.000(3) 0.000(3)
O11 0.029(4) 0.029(4) 0.010(3) -0.002(3) 0.001(2) -0.019(3)
O12 0.031(4) 0.024(4) 0.017(3) 0.006(3) -0.006(3) -0.009(3)
O13 0.012(3) 0.037(3) 0.016(3) 0.007(2) 0.000(2) -0.013(2)
O14 0.030(4) 0.034(4) 0.040(4) 0.010(3) -0.013(3) -0.020(3)
O15 0.023(3) 0.028(3) 0.021(3) 0.000(2) 0.001(2) -0.013(2)
O16 0.014(4) 0.030(4) 0.020(3) 0.011(3) -0.001(2) -0.011(3)
O17 0.017(4) 0.037(4) 0.037(4) 0.020(3) -0.002(3) 0.001(3)
O18 0.022(4) 0.023(4) 0.035(4) -0.001(3) 0.003(3) 0.002(3)
P1 0.012(4) 0.019(4) 0.020(3) 0.007(3) -0.003(3) -0.003(3)
P2 0.013(4) 0.020(4) 0.017(3) 0.005(3) 0.000(3) -0.003(3)
P3 0.018(4) 0.012(4) 0.020(4) -0.003(3) -0.005(3) -0.003(3)
P4 0.021(4) 0.025(4) 0.010(3) -0.005(3) -0.003(3) -0.013(3)
P5 0.031(5) 0.016(4) 0.020(4) -0.003(3) -0.005(3) 0.005(3)
P6 0.019(4) 0.017(4) 0.017(4) 0.008(3) -0.002(3) -0.004(3)
P7 0.024(4) 0.034(4) 0.014(3) 0.005(3) -0.013(3) -0.018(3)
P8 0.024(4) 0.028(4) 0.011(3) 0.007(3) -0.006(3) -0.019(3)
P9 0.019(4) 0.026(4) 0.020(4) 0.008(3) -0.004(3) -0.005(3)
S1 0.014(5) 0.018(4) 0.022(4) 0.005(4) -0.001(3) -0.012(4)
S2 0.020(7) 0.019(6) 0.006(5) 0.000(5) -0.003(4) -0.011(5)
S3 0.012(4) 0.022(5) 0.016(4) 0.003(4) -0.001(3) -0.008(3)
S4 0.010(4) 0.020(4) 0.008(4) 0.001(3) -0.004(3) -0.007(3)
S5 0.013(7) 0.034(7) 0.014(6) 0.014(5) -0.006(4) -0.013(5)
S6 0.014(7) 0.026(7) 0.021(6) 0.001(5) -0.007(5) -0.006(5)
S7 0.019(5) 0.027(5) 0.020(4) -0.001(4) 0.001(4) -0.011(4)
S8 0.012(4) 0.018(4) 0.017(4) -0.002(4) 0.000(3) -0.006(3)
S9 0.014(7) 0.027(7) 0.014(6) 0.003(5) 0.001(4) -0.011(5)
S10 0.026(8) 0.030(8) 0.021(7) 0.002(6) 0.004(5) -0.014(6)
S11 0.013(4) 0.020(4) 0.013(3) 0.003(3) 0.004(3) -0.007(3)
S12 0.014(7) 0.019(6) 0.021(6) 0.009(5) -0.004(5) -0.011(5)
S13 0.015(8) 0.039(8) 0.021(7) 0.008(6) -0.005(5) -0.002(6)
S14 0.009(4) 0.022(4) 0.015(4) 0.006(4) -0.001(3) -0.004(3)
S15 0.022(7) 0.014(6) 0.012(6) 0.006(5) -0.010(5) -0.007(5)
S16 0.015(5) 0.016(4) 0.016(4) -0.001(4) -0.006(3) -0.007(3)
S17 0.025(8) 0.015(7) 0.015(6) 0.001(5) -0.003(5) 0.004(5)
S18 0.015(5) 0.021(4) 0.014(4) -0.002(4) 0.000(3) 0.000(3)
C55 0.061(5) 0.033(4) 0.039(4) 0.006(3) 0.000(3) -0.023(4)
H55A 0.092(15) 0.112(15) 0.072(12) -0.019(11) 0.016(10) -0.021(12)
C56 0.063(6) 0.048(5) 0.046(5) 0.009(4) -0.003(4) -0.036(4)
H56A 0.067(11) 0.089(12) 0.060(9) 0.010(8) -0.028(7) -0.037(9)
C57 0.057(5) 0.046(4) 0.043(4) -0.009(4) 0.014(4) -0.031(4)
H57A 0.107(14) 0.106(13) 0.053(9) -0.005(10) 0.004(9) -0.057(11)
H1M 0.013(6) 0.036(6) 0.026(5) 0.007(5) -0.011(4) -0.010(4)
H2M 0.017(6) 0.045(7) 0.032(6) 0.012(5) -0.006(4) -0.016(5)
H3M 0.035(7) 0.043(7) 0.035(6) -0.012(5) 0.016(5) -0.021(5)
H4M 0.042(8) 0.060(8) 0.015(5) -0.002(5) -0.006(4) -0.024(6)
H5M 0.032(7) 0.044(7) 0.026(6) -0.003(5) 0.010(4) -0.012(5)
H6M 0.042(8) 0.043(7) 0.032(6) -0.001(5) -0.008(5) -0.010(6)
H7M 0.041(7) 0.033(6) 0.026(6) -0.008(5) -0.006(5) -0.013(5)
H8M 0.022(6) 0.041(7) 0.033(6) 0.003(5) -0.002(4) -0.013(5)
H9M 0.052(9) 0.083(10) 0.065(9) 0.018(8) -0.016(7) -0.039(8)
H10M 0.072(11) 0.065(9) 0.090(11) -0.002(8) -0.012(8) -0.045(8)
H11M 0.054(9) 0.081(10) 0.053(8) -0.031(7) 0.003(6) -0.034(7)

loop_
_atom_type_symbol
_atom_type_description
_atom_type_scat_dispersion_real
_atom_type_scat_dispersion_imag
_atom_type_scat_source
C C 0.0000 0.0000 'International Tables Vol C Tables 4.2.6.8 and 6.1.1.4'
H H 0.0000 0.0000 'International Tables Vol C Tables 4.2.6.8 and 6.1.1.4'
O O 0.0000 0.0000 'International Tables Vol C Tables 4.2.6.8 and 6.1.1.4'
P P 0.0000 0.0000 'International Tables Vol C Tables 4.2.6.8 and 6.1.1.4'
S S 0.0000 0.0000 'International Tables Vol C Tables 4.2.6.8 and 6.1.1.4'
Cu Cu 0.0000 0.0000 'International Tables Vol C Tables 4.2.6.8 and 6.1.1.4'

loop_
_geom_angle_atom_site_label_1
_geom_angle_atom_site_label_2
_geom_angle_atom_site_label_3
_geom_angle
_geom_angle_site_symmetry_1
O1 C1 C3 106.8(4) .
O1 C1 C2 108.6(4) .
C3 C1 C2 113.4(4) .
O1 C1 H1A 109.3 .
C3 C1 H1A 109.3 .
C2 C1 H1A 109.3 .
C1 C2 H2A 109.5 .
C1 C2 H2B 109.5 .
H2A C2 H2B 109.5 .
C1 C2 H2C 109.5 .
H2A C2 H2C 109.5 .
H2B C2 H2C 109.5 .
C1 C3 H3A 109.5 .
C1 C3 H3B 109.5 .
H3A C3 H3B 109.5 .
C1 C3 H3C 109.5 .
H3A C3 H3C 109.5 .
H3B C3 H3C 109.5 .
O2 C4 C5 107.6(5) .
O2 C4 C6 109.3(5) .
C5 C4 C6 111.1(5) .
O2 C4 H4A 109.6 .
C5 C4 H4A 109.6 .
C6 C4 H4A 109.6 .
C4 C5 H5A 109.5 .
C4 C5 H5B 109.5 .
H5A C5 H5B 109.5 .
C4 C5 H5C 109.5 .
H5A C5 H5C 109.5 .
H5B C5 H5C 109.5 .
C4 C6 H6A 109.5 .
C4 C6 H6B 109.5 .
H6A C6 H6B 109.5 .
C4 C6 H6C 109.5 .
H6A C6 H6C 109.5 .
H6B C6 H6C 109.5 .
O3 C7 C9 107.3(4) .
O3 C7 C8 106.8(5) .
C9 C7 C8 113.1(4) .
O3 C7 H7A 109.8 .
C9 C7 H7A 109.8 .
C8 C7 H7A 109.8 .
C7 C8 H8A 109.5 .
C7 C8 H8B 109.5 .
H8A C8 H8B 109.5 .
C7 C8 H8C 109.5 .
H8A C8 H8C 109.5 .
H8B C8 H8C 109.5 .
C7 C9 H9A 109.5 .
C7 C9 H9B 109.5 .
H9A C9 H9B 109.5 .
C7 C9 H9C 109.5 .
H9A C9 H9C 109.5 .
H9B C9 H9C 109.5 .
O4 C10 C12 108.2(4) .
O4 C10 C11 108.6(4) .
C12 C10 C11 113.0(4) .
O4 C10 H10A 109.0 .
C12 C10 H10A 109.0 .
C11 C10 H10A 109.0 .
C10 C11 H11A 109.5 .
C10 C11 H11B 109.5 .
H11A C11 H11B 109.5 .
C10 C11 H11C 109.5 .
H11A C11 H11C 109.5 .
H11B C11 H11C 109.5 .
C10 C12 H12A 109.5 .
C10 C12 H12B 109.5 .
H12A C12 H12B 109.5 .
C10 C12 H12C 109.5 .
H12A C12 H12C 109.5 .
H12B C12 H12C 109.5 .
O5 C13 C15 107.7(5) .
O5 C13 C14 106.7(5) .
C15 C13 C14 113.3(4) .
O5 C13 H13A 109.7 .
C15 C13 H13A 109.7 .
C14 C13 H13A 109.7 .
C13 C14 H14A 109.5 .
C13 C14 H14B 109.5 .
H14A C14 H14B 109.5 .
C13 C14 H14C 109.5 .
H14A C14 H14C 109.5 .
H14B C14 H14C 109.5 .
C13 C15 H15A 109.5 .
C13 C15 H15B 109.5 .
H15A C15 H15B 109.5 .
C13 C15 H15C 109.5 .
H15A C15 H15C 109.5 .
H15B C15 H15C 109.5 .
O6 C16 C17 105.7(4) .
O6 C16 C18 112.6(4) .
C17 C16 C18 111.5(4) .
O6 C16 H16A 109.0 .
C17 C16 H16A 109.0 .
C18 C16 H16A 109.0 .
C16 C17 H17A 109.5 .
C16 C17 H17B 109.5 .
H17A C17 H17B 109.5 .
C16 C17 H17C 109.5 .
H17A C17 H17C 109.5 .
H17B C17 H17C 109.5 .
C16 C18 H18A 109.5 .
C16 C18 H18B 109.5 .
H18A C18 H18B 109.5 .
C16 C18 H18C 109.5 .
H18A C18 H18C 109.5 .
H18B C18 H18C 109.5 .
O7 C19 C20 107.0(5) .
O7 C19 C21 109.8(5) .
C20 C19 C21 112.2(5) .
O7 C19 H19A 109.3 .
C20 C19 H19A 109.3 .
C21 C19 H19A 109.3 .
C19 C20 H20A 109.5 .
C19 C20 H20B 109.5 .
H20A C20 H20B 109.5 .
C19 C20 H20C 109.5 .
H20A C20 H20C 109.5 .
H20B C20 H20C 109.5 .
C19 C21 H21A 109.5 .
C19 C21 H21B 109.5 .
H21A C21 H21B 109.5 .
C19 C21 H21C 109.5 .
H21A C21 H21C 109.5 .
H21B C21 H21C 109.5 .
O8 C22 C24 109.5(4) .
O8 C22 C23 106.2(4) .
C24 C22 C23 111.2(4) .
O8 C22 H22A 110.0 .
C24 C22 H22A 110.0 .
C23 C22 H22A 110.0 .
C22 C23 H23A 109.5 .
C22 C23 H23B 109.5 .
H23A C23 H23B 109.5 .
C22 C23 H23C 109.5 .
H23A C23 H23C 109.5 .
H23B C23 H23C 109.5 .
C22 C24 H24A 109.5 .
C22 C24 H24B 109.5 .
H24A C24 H24B 109.5 .
C22 C24 H24C 109.5 .
H24A C24 H24C 109.5 .
H24B C24 H24C 109.5 .
O9 C25 C27 107.6(6) .
O9 C25 C26 107.6(7) .
C27 C25 C26 110.4(7) .
O9 C25 H25A 110.4 .
C27 C25 H25A 110.4 .
C26 C25 H25A 110.4 .
O9' C25' C26' 122(3) .
O9' C25' C27' 98.2(19) .
C26' C25' C27' 127(3) .
O9' C25' H25B 101.8 .
C26' C25' H25B 101.8 .
C27' C25' H25B 101.8 .
C25' C26' H26D 109.5 .
C25' C26' H26E 109.5 .
H26D C26' H26E 109.5 .
C25' C26' H26F 109.5 .
H26D C26' H26F 109.5 .
H26E C26' H26F 109.5 .
C25' C27' H27D 109.5 .
C25' C27' H27E 109.5 .
H27D C27' H27E 109.5 .
C25' C27' H27F 109.5 .
H27D C27' H27F 109.5 .
H27E C27' H27F 109.5 .
O10 C28 C30 104.2(5) .
O10 C28 C29 108.8(6) .
C30 C28 C29 112.0(5) .
O10 C28 H28A 110.6 .
C30 C28 H28A 110.6 .
C29 C28 H28A 110.6 .
O10' C28' C30' 114.1(13) .
O10' C28' C29' 114.7(15) .
C30' C28' C29' 112.9(16) .
O10' C28' H28B 104.6 .
C30' C28' H28B 104.6 .
C29' C28' H28B 104.6 .
C28' C29' H29D 109.5 .
C28' C29' H29E 109.5 .
H29D C29' H29E 109.5 .
C28' C29' H29F 109.5 .
H29D C29' H29F 109.5 .
H29E C29' H29F 109.5 .
C28' C30' H30D 109.5 .
C28' C30' H30E 109.5 .
H30D C30' H30E 109.5 .
C28' C30' H30F 109.5 .
H30D C30' H30F 109.5 .
H30E C30' H30F 109.5 .
O11 C31 C33 107.3(4) .
O11 C31 C32 108.6(4) .
C33 C31 C32 111.0(4) .
O11 C31 H31A 110.0 .
C33 C31 H31A 110.0 .
C32 C31 H31A 110.0 .
C31 C32 H32A 109.5 .
C31 C32 H32B 109.5 .
H32A C32 H32B 109.5 .
C31 C32 H32C 109.5 .
H32A C32 H32C 109.5 .
H32B C32 H32C 109.5 .
C31 C33 H33A 109.5 .
C31 C33 H33B 109.5 .
H33A C33 H33B 109.5 .
C31 C33 H33C 109.5 .
H33A C33 H33C 109.5 .
H33B C33 H33C 109.5 .
O12 C34 C35 109.2(6) .
O12 C34 C36 103.9(6) .
C35 C34 C36 108.3(6) .
O12 C34 H34A 111.7 .
C35 C34 H34A 111.7 .
C36 C34 H34A 111.7 .
H35D C35' H35E 109.5 .
H35D C35' H35F 109.5 .
H35E C35' H35F 109.5 .
H36D C36' H36E 109.5 .
H36D C36' H36F 109.5 .
H36E C36' H36F 109.5 .
O13 C37 C39 106.5(4) .
O13 C37 C38 108.3(4) .
C39 C37 C38 114.2(5) .
O13 C37 H37A 109.3 .
C39 C37 H37A 109.3 .
C38 C37 H37A 109.3 .
C37 C38 H38A 109.5 .
C37 C38 H38B 109.5 .
H38A C38 H38B 109.5 .
C37 C38 H38C 109.5 .
H38A C38 H38C 109.5 .
H38B C38 H38C 109.5 .
C37 C39 H39A 109.5 .
C37 C39 H39B 109.5 .
H39A C39 H39B 109.5 .
C37 C39 H39C 109.5 .
H39A C39 H39C 109.5 .
H39B C39 H39C 109.5 .
O14 C40 C41 108.6(5) .
O14 C40 C42 108.4(6) .
C41 C40 C42 114.7(5) .
O14 C40 H40A 108.3 .
C41 C40 H40A 108.3 .
C42 C40 H40A 108.3 .
C40 C41 H41A 109.5 .
C40 C41 H41B 109.5 .
H41A C41 H41B 109.5 .
C40 C41 H41C 109.5 .
H41A C41 H41C 109.5 .
H41B C41 H41C 109.5 .
C40 C42 H42A 109.5 .
C40 C42 H42B 109.5 .
H42A C42 H42B 109.5 .
C40 C42 H42C 109.5 .
H42A C42 H42C 109.5 .
H42B C42 H42C 109.5 .
O15 C43 C44 108.4(5) .
O15 C43 C45 107.1(5) .
C44 C43 C45 115.0(5) .
O15 C43 H43A 108.7 .
C44 C43 H43A 108.7 .
C45 C43 H43A 108.7 .
C43 C44 H44A 109.5 .
C43 C44 H44B 109.5 .
H44A C44 H44B 109.5 .
C43 C44 H44C 109.5 .
H44A C44 H44C 109.5 .
H44B C44 H44C 109.5 .
C43 C45 H45A 109.5 .
C43 C45 H45B 109.5 .
H45A C45 H45B 109.5 .
C43 C45 H45C 109.5 .
H45A C45 H45C 109.5 .
H45B C45 H45C 109.5 .
O16 C46 C48 108.1(5) .
O16 C46 C47 106.9(5) .
C48 C46 C47 114.0(5) .
O16 C46 H46A 109.2 .
C48 C46 H46A 109.2 .
C47 C46 H46A 109.2 .
C46 C47 H47A 109.5 .
C46 C47 H47B 109.5 .
H47A C47 H47B 109.5 .
C46 C47 H47C 109.5 .
H47A C47 H47C 109.5 .
H47B C47 H47C 109.5 .
C46 C48 H48A 109.5 .
C46 C48 H48B 109.5 .
H48A C48 H48B 109.5 .
C46 C48 H48C 109.5 .
H48A C48 H48C 109.5 .
H48B C48 H48C 109.5 .
O17 C49 C51 108.7(11) .
O17 C49 C50 106.3(9) .
C51 C49 C50 111.1(12) .
O17 C49 H49A 110.2 .
C51 C49 H49A 110.2 .
C50 C49 H49A 110.2 .
O17 C49' C51' 108.0(10) .
O17 C49' C50' 106.4(9) .
C51' C49' C50' 113.2(12) .
O17 C49' H49B 109.7 .
C51' C49' H49B 109.7 .
C50' C49' H49B 109.7 .
C49' C50' H50D 109.5 .
C49' C50' H50E 109.5 .
H50D C50' H50E 109.5 .
C49' C50' H50F 109.5 .
H50D C50' H50F 109.5 .
H50E C50' H50F 109.5 .
C49' C51' H51D 109.5 .
C49' C51' H51E 109.5 .
H51D C51' H51E 109.5 .
C49' C51' H51F 109.5 .
H51D C51' H51F 109.5 .
H51E C51' H51F 109.5 .
O18 C52 C54 109.2(6) .
O18 C52 C53 107.3(5) .
C54 C52 C53 111.8(5) .
O18 C52 H52A 109.5 .
C54 C52 H52A 109.5 .
C53 C52 H52A 109.5 .
C52 C53 H53A 109.5 .
C52 C53 H53B 109.5 .
H53A C53 H53B 109.5 .
C52 C53 H53C 109.5 .
H53A C53 H53C 109.5 .
H53B C53 H53C 109.5 .
C52 C54 H54A 109.5 .
C52 C54 H54B 109.5 .
H54A C54 H54B 109.5 .
C52 C54 H54C 109.5 .
H54A C54 H54C 109.5 .
H54B C54 H54C 109.5 .
S5 Cu1 S1 97.5(4) .
S5 Cu1 Cu9 101.8(3) .
S1 Cu1 Cu9 159.1(3) .
S5 Cu1 Cu4 159.9(3) .
S1 Cu1 Cu4 102.5(3) .
Cu9 Cu1 Cu4 58.73(18) .
S5 Cu1 Cu3 55.2(3) .
S1 Cu1 Cu3 98.2(3) .
Cu9 Cu1 Cu3 99.35(19) .
Cu4 Cu1 Cu3 118.8(2) .
S5 Cu1 Cu2 101.0(3) .
S1 Cu1 Cu2 54.8(3) .
Cu9 Cu1 Cu2 127.7(2) .
Cu4 Cu1 Cu2 88.90(19) .
Cu3 Cu1 Cu2 59.11(15) .
S5 Cu1 Cu19 112.0(3) .
S1 Cu1 Cu19 111.2(3) .
Cu9 Cu1 Cu19 68.67(18) .
Cu4 Cu1 Cu19 58.38(16) .
Cu3 Cu1 Cu19 60.45(15) .
Cu2 Cu1 Cu19 59.18(15) .
S5 Cu1 H1M 93.7(5) .
S1 Cu1 H1M 92.6(4) .
Cu9 Cu1 H1M 94.0(4) .
Cu4 Cu1 H1M 83.3(4) .
Cu3 Cu1 H1M 38.6(3) .
Cu2 Cu1 H1M 38.0(3) .
Cu19 Cu1 H1M 29.1(3) .
S5 Cu1 H4M 127.9(5) .
S1 Cu1 H4M 119.3(5) .
Cu9 Cu1 H4M 40.8(4) .
Cu4 Cu1 H4M 41.1(4) .
Cu3 Cu1 H4M 138.9(4) .
Cu2 Cu1 H4M 129.7(5) .
Cu19 Cu1 H4M 88.9(4) .
H1M Cu1 H4M 117.9(5) .
S3 Cu2 S1 95.4(4) .
S3 Cu2 Cu5 158.1(4) .
S1 Cu2 Cu5 103.8(3) .
S3 Cu2 Cu6 101.1(3) .
S1 Cu2 Cu6 163.4(3) .
Cu5 Cu2 Cu6 59.65(17) .
S3 Cu2 Cu3 56.3(3) .
S1 Cu2 Cu3 99.1(3) .
Cu5 Cu2 Cu3 128.8(2) .
Cu6 Cu2 Cu3 91.50(18) .
S3 Cu2 Cu1 101.1(3) .
S1 Cu2 Cu1 55.0(3) .
Cu5 Cu2 Cu1 98.5(2) .
Cu6 Cu2 Cu1 122.2(2) .
Cu3 Cu2 Cu1 60.00(15) .
S3 Cu2 Cu19 114.3(3) .
S1 Cu2 Cu19 114.9(3) .
Cu5 Cu2 Cu19 66.85(18) .
Cu6 Cu2 Cu19 59.36(16) .
Cu3 Cu2 Cu19 62.04(15) .
Cu1 Cu2 Cu19 62.84(15) .
S3 Cu2 H1M 95.5(4) .
S1 Cu2 H1M 92.2(4) .
Cu5 Cu2 H1M 94.2(4) .
Cu6 Cu2 H1M 87.9(3) .
Cu3 Cu2 H1M 39.4(3) .
Cu1 Cu2 H1M 37.4(3) .
Cu19 Cu2 H1M 32.5(3) .
S3 Cu2 H3M 117.3(5) .
S1 Cu2 H3M 127.5(5) .
Cu5 Cu2 H3M 41.6(4) .
Cu6 Cu2 H3M 41.6(4) .
Cu3 Cu2 H3M 132.9(4) .
Cu1 Cu2 H3M 139.6(4) .
Cu19 Cu2 H3M 88.9(4) .
H1M Cu2 H3M 121.4(5) .
S5 Cu3 S3 99.7(4) .
S5 Cu3 Cu7 160.3(4) .
S3 Cu3 Cu7 98.7(3) .
S5 Cu3 Cu8 102.0(3) .
S3 Cu3 Cu8 158.3(3) .
Cu7 Cu3 Cu8 59.74(17) .
S5 Cu3 Cu2 101.9(3) .
S3 Cu3 Cu2 55.0(3) .
Cu7 Cu3 Cu2 94.3(2) .
Cu8 Cu3 Cu2 119.2(2) .
S5 Cu3 Cu1 54.5(3) .
S3 Cu3 Cu1 100.9(3) .
Cu7 Cu3 Cu1 128.0(2) .
Cu8 Cu3 Cu1 91.66(19) .
Cu2 Cu3 Cu1 60.89(15) .
S5 Cu3 Cu19 113.4(3) .
S3 Cu3 Cu19 111.7(3) .
Cu7 Cu3 Cu19 65.42(18) .
Cu8 Cu3 Cu19 58.80(17) .
Cu2 Cu3 Cu19 60.44(15) .
Cu1 Cu3 Cu19 62.57(15) .
S5 Cu3 H1M 92.5(4) .
S3 Cu3 H1M 94.3(4) .
Cu7 Cu3 H1M 93.0(4) .
Cu8 Cu3 H1M 84.6(3) .
Cu2 Cu3 H1M 39.5(3) .
Cu1 Cu3 H1M 38.0(3) .
Cu19 Cu3 H1M 31.3(3) .
S5 Cu3 H5M 120.2(5) .
S3 Cu3 H5M 124.7(5) .
Cu7 Cu3 H5M 41.5(4) .
Cu8 Cu3 H5M 41.3(4) .
Cu2 Cu3 H5M 135.1(5) .
Cu1 Cu3 H5M 132.8(4) .
Cu19 Cu3 H5M 87.3(4) .
H1M Cu3 H5M 118.4(5) .
S8 Cu4 S2 94.1(4) .
S8 Cu4 Cu9 100.4(3) .
S2 Cu4 Cu9 157.6(4) .
S8 Cu4 Cu1 145.2(4) .
S2 Cu4 Cu1 98.9(3) .
Cu9 Cu4 Cu1 59.80(18) .
S8 Cu4 Cu19 139.0(3) .
S2 Cu4 Cu19 107.0(3) .
Cu9 Cu4 Cu19 72.49(19) .
Cu1 Cu4 Cu19 66.42(17) .
S8 Cu4 Cu10 55.6(3) .
S2 Cu4 Cu10 106.7(3) .
Cu9 Cu4 Cu10 95.6(2) .
Cu1 Cu4 Cu10 145.8(2) .
Cu19 Cu4 Cu10 84.37(19) .
S8 Cu4 H4M 106.1(5) .
S2 Cu4 H4M 117.6(5) .
Cu9 Cu4 H4M 41.7(4) .
Cu1 Cu4 H4M 39.6(4) .
Cu19 Cu4 H4M 94.8(4) .
Cu10 Cu4 H4M 133.7(5) .
S8 Cu4 H9M 98.4(5) .
S2 Cu4 H9M 105.2(6) .
Cu9 Cu4 H9M 89.6(5) .
Cu1 Cu4 H9M 108.9(4) .
Cu19 Cu4 H9M 42.7(4) .
Cu10 Cu4 H9M 42.8(4) .
H4M Cu4 H9M 128.0(6) .
S2 Cu5 S9 102.0(4) .
S2 Cu5 Cu2 98.3(3) .
S9 Cu5 Cu2 156.1(4) .
S2 Cu5 Cu6 155.4(4) .
S9 Cu5 Cu6 101.0(3) .
Cu2 Cu5 Cu6 61.67(18) .
S2 Cu5 Cu19 101.0(3) .
S9 Cu5 Cu19 126.2(4) .
Cu2 Cu5 Cu19 60.78(16) .
Cu6 Cu5 Cu19 57.81(17) .
S2 Cu5 H3M 129.8(5) .
S9 Cu5 H3M 115.4(5) .
Cu2 Cu5 H3M 40.7(4) .
Cu6 Cu5 H3M 43.0(4) .
Cu19 Cu5 H3M 83.4(4) .
S10 Cu6 S4 97.5(4) .
S10 Cu6 Cu5 99.7(3) .
S4 Cu6 Cu5 155.6(3) .
S10 Cu6 Cu2 145.1(4) .
S4 Cu6 Cu2 97.8(3) .
Cu5 Cu6 Cu2 58.68(17) .
S10 Cu6 Cu19 137.9(4) .
S4 Cu6 Cu19 108.9(3) .
Cu5 Cu6 Cu19 68.26(18) .
Cu2 Cu6 Cu19 63.69(16) .
S10 Cu6 Cu12 54.3(3) .
S4 Cu6 Cu12 110.0(3) .
Cu5 Cu6 Cu12 94.1(2) .
Cu2 Cu6 Cu12 144.1(2) .
Cu19 Cu6 Cu12 85.5(2) .
S10 Cu6 Cu7 126.0(3) .
S4 Cu6 Cu7 48.4(3) .
Cu5 Cu6 Cu7 128.4(2) .
Cu2 Cu6 Cu7 87.01(18) .
Cu19 Cu6 Cu7 61.88(17) .
Cu12 Cu6 Cu7 94.5(2) .
S10 Cu6 H3M 106.3(5) .
S4 Cu6 H3M 116.7(5) .
Cu5 Cu6 H3M 41.3(4) .
Cu2 Cu6 H3M 39.1(4) .
Cu19 Cu6 H3M 90.8(4) .
Cu12 Cu6 H3M 131.7(4) .
Cu7 Cu6 H3M 125.5(4) .
S10 Cu6 H11M 96.8(5) .
S4 Cu6 H11M 107.1(5) .
Cu5 Cu6 H11M 87.9(5) .
Cu2 Cu6 H11M 108.3(4) .
Cu19 Cu6 H11M 44.8(4) .
Cu12 Cu6 H11M 42.5(4) .
Cu7 Cu6 H11M 66.2(5) .
H3M Cu6 H11M 126.3(6) .
S4 Cu7 S11 100.5(4) .
S4 Cu7 Cu3 101.7(3) .
S11 Cu7 Cu3 151.5(4) .
S4 Cu7 Cu8 159.6(3) .
S11 Cu7 Cu8 99.4(3) .
Cu3 Cu7 Cu8 61.40(17) .
S4 Cu7 Cu19 104.9(3) .
S11 Cu7 Cu19 128.0(3) .
Cu3 Cu7 Cu19 62.04(16) .
Cu8 Cu7 Cu19 58.06(17) .
S4 Cu7 Cu6 52.2(3) .
S11 Cu7 Cu6 121.1(4) .
Cu3 Cu7 Cu6 86.86(18) .
Cu8 Cu7 Cu6 112.1(2) .
Cu19 Cu7 Cu6 54.07(15) .
S4 Cu7 H5M 131.5(5) .
S11 Cu7 H5M 111.0(5) .
Cu3 Cu7 H5M 40.5(4) .
Cu8 Cu7 H5M 42.5(4) .
Cu19 Cu7 H5M 84.0(4) .
Cu6 Cu7 H5M 126.1(4) .
S6 Cu8 S12 97.2(4) .
S6 Cu8 Cu7 156.9(4) .
S12 Cu8 Cu7 101.1(3) .
S6 Cu8 Cu3 98.1(3) .
S12 Cu8 Cu3 143.2(4) .
Cu7 Cu8 Cu3 58.86(16) .
S6 Cu8 Cu19 106.0(3) .
S12 Cu8 Cu19 140.5(4) .
Cu7 Cu8 Cu19 67.48(19) .
Cu3 Cu8 Cu19 64.72(17) .
S6 Cu8 Cu14 106.6(3) .
S12 Cu8 Cu14 55.3(3) .
Cu7 Cu8 Cu14 95.3(2) .
Cu3 Cu8 Cu14 146.8(2) .
Cu19 Cu8 Cu14 87.1(2) .
S6 Cu8 H5M 120.0(5) .
S12 Cu8 H5M 104.9(5) .
Cu7 Cu8 H5M 41.2(4) .
Cu3 Cu8 H5M 39.1(4) .
Cu19 Cu8 H5M 90.8(4) .
Cu14 Cu8 H5M 131.9(4) .
S6 Cu8 H10M 105.6(6) .
S12 Cu8 H10M 99.0(6) .
Cu7 Cu8 H10M 85.3(5) .
Cu3 Cu8 H10M 108.7(5) .
Cu19 Cu8 H10M 44.3(5) .
Cu14 Cu8 H10M 43.7(5) .
H5M Cu8 H10M 124.2(7) .
S6 Cu9 S7 103.1(5) .
S6 Cu9 Cu4 150.9(4) .
S7 Cu9 Cu4 100.9(4) .
S6 Cu9 Cu1 98.9(4) .
S7 Cu9 Cu1 156.2(4) .
Cu4 Cu9 Cu1 61.47(18) .
S6 Cu9 H4M 133.5(5) .
S7 Cu9 H4M 115.7(5) .
Cu4 Cu9 H4M 43.0(4) .
Cu1 Cu9 H4M 40.5(4) .
S14 Cu10 S8 98.1(4) .
S14 Cu10 Cu15 153.0(3) .
S8 Cu10 Cu15 100.9(3) .
S14 Cu10 Cu16 95.6(3) .
S8 Cu10 Cu16 146.0(3) .
Cu15 Cu10 Cu16 58.44(17) .
S14 Cu10 Cu20 108.9(3) .
S8 Cu10 Cu20 138.2(3) .
Cu15 Cu10 Cu20 67.87(19) .
Cu16 Cu10 Cu20 63.28(16) .
S14 Cu10 Cu4 114.2(3) .
S8 Cu10 Cu4 53.4(3) .
Cu15 Cu10 Cu4 92.5(2) .
Cu16 Cu10 Cu4 143.2(2) .
Cu20 Cu10 Cu4 85.96(19) .
S14 Cu10 Cu11 50.2(3) .
S8 Cu10 Cu11 126.6(3) .
Cu15 Cu10 Cu11 126.5(2) .
Cu16 Cu10 Cu11 85.56(17) .
Cu20 Cu10 Cu11 60.54(16) .
Cu4 Cu10 Cu11 96.9(2) .
S14 Cu10 H7M 112.5(5) .
S8 Cu10 H7M 108.3(5) .
Cu15 Cu10 H7M 42.8(4) .
Cu16 Cu10 H7M 37.9(3) .
Cu20 Cu10 H7M 90.5(4) .
Cu4 Cu10 H7M 131.6(4) .
Cu11 Cu10 H7M 122.7(4) .
S14 Cu10 H9M 111.5(6) .
S8 Cu10 H9M 96.8(5) .
Cu15 Cu10 H9M 85.2(5) .
Cu16 Cu10 H9M 106.8(4) .
Cu20 Cu10 H9M 43.9(4) .
Cu4 Cu10 H9M 43.4(4) .
Cu11 Cu10 H9M 67.8(5) .
H7M Cu10 H9M 124.7(6) .
S14 Cu11 S9 100.5(4) .
S14 Cu11 Cu12 159.6(4) .
S9 Cu11 Cu12 99.3(3) .
S14 Cu11 Cu17 101.2(3) .
S9 Cu11 Cu17 152.8(4) .
Cu12 Cu11 Cu17 61.42(18) .
S14 Cu11 Cu20 104.4(3) .
S9 Cu11 Cu20 126.5(3) .
Cu12 Cu11 Cu20 59.14(18) .
Cu17 Cu11 Cu20 62.41(16) .
S14 Cu11 Cu10 51.1(3) .
S9 Cu11 Cu10 118.0(3) .
Cu12 Cu11 Cu10 114.1(2) .
Cu17 Cu11 Cu10 88.41(19) .
Cu20 Cu11 Cu10 55.01(15) .
S14 Cu11 H6M 129.7(5) .
S9 Cu11 H6M 112.3(5) .
Cu12 Cu11 H6M 43.8(4) .
Cu17 Cu11 H6M 40.6(4) .
Cu20 Cu11 H6M 85.9(4) .
Cu10 Cu11 H6M 128.3(4) .
S16 Cu12 S10 97.7(4) .
S16 Cu12 Cu11 154.2(4) .
S10 Cu12 Cu11 102.4(3) .
S16 Cu12 Cu17 95.2(3) .
S10 Cu12 Cu17 147.4(4) .
Cu11 Cu12 Cu17 59.35(17) .
S16 Cu12 Cu20 108.1(3) .
S10 Cu12 Cu20 137.0(4) .
Cu11 Cu12 Cu20 66.83(19) .
Cu17 Cu12 Cu20 64.60(17) .
S16 Cu12 Cu6 109.4(3) .
S10 Cu12 Cu6 54.2(3) .
Cu11 Cu12 Cu6 95.5(2) .
Cu17 Cu12 Cu6 145.5(2) .
Cu20 Cu12 Cu6 84.5(2) .
S16 Cu12 H6M 114.8(5) .
S10 Cu12 H6M 108.3(5) .
Cu11 Cu12 H6M 43.0(4) .
Cu17 Cu12 H6M 39.4(4) .
Cu20 Cu12 H6M 91.6(4) .
Cu6 Cu12 H6M 134.5(4) .
S16 Cu12 H11M 106.4(6) .
S10 Cu12 H11M 95.6(6) .
Cu11 Cu12 H11M 87.6(5) .
Cu17 Cu12 H11M 109.2(5) .
Cu20 Cu12 H11M 44.7(4) .
Cu6 Cu12 H11M 41.5(4) .
H6M Cu12 H11M 128.0(6) .
S11 Cu13 S16 101.7(4) .
S11 Cu13 Cu14 100.4(4) .
S16 Cu13 Cu14 155.6(4) .
S11 Cu13 Cu18 154.5(4) .
S16 Cu13 Cu18 100.7(3) .
Cu14 Cu13 Cu18 60.73(18) .
S11 Cu13 Cu20 125.0(4) .
S16 Cu13 Cu20 99.8(3) .
Cu14 Cu13 Cu20 58.49(17) .
Cu18 Cu13 Cu20 62.11(16) .
S11 Cu13 H8M 114.1(5) .
S16 Cu13 H8M 131.8(5) .
Cu14 Cu13 H8M 43.6(4) .
Cu18 Cu13 H8M 40.5(4) .
Cu20 Cu13 H8M 85.6(4) .
S18 Cu14 S12 97.1(4) .
S18 Cu14 Cu13 158.1(4) .
S12 Cu14 Cu13 100.7(3) .
S18 Cu14 Cu18 98.2(4) .
S12 Cu14 Cu18 144.7(4) .
Cu13 Cu14 Cu18 59.99(19) .
S18 Cu14 Cu8 104.5(3) .
S12 Cu14 Cu8 56.0(3) .
Cu13 Cu14 Cu8 96.0(2) .
Cu18 Cu14 Cu8 146.6(3) .
S18 Cu14 Cu20 104.9(3) .
S12 Cu14 Cu20 138.8(4) .
Cu13 Cu14 Cu20 69.09(19) .
Cu18 Cu14 Cu20 65.83(17) .
Cu8 Cu14 Cu20 84.7(2) .
S18 Cu14 H8M 120.5(5) .
S12 Cu14 H8M 105.0(5) .
Cu13 Cu14 H8M 42.0(4) .
Cu18 Cu14 H8M 40.3(4) .
Cu8 Cu14 H8M 133.7(4) .
Cu20 Cu14 H8M 93.2(4) .
S18 Cu14 H10M 103.0(6) .
S12 Cu14 H10M 99.8(5) .
Cu13 Cu14 H10M 86.5(5) .
Cu18 Cu14 H10M 107.4(5) .
Cu8 Cu14 H10M 43.9(4) .
Cu20 Cu14 H10M 41.8(4) .
H8M Cu14 H10M 125.6(6) .
S18 Cu15 S7 99.8(4) .
S18 Cu15 Cu10 157.8(4) .
S7 Cu15 Cu10 101.0(4) .
S18 Cu15 Cu16 100.4(3) .
S7 Cu15 Cu16 151.6(4) .
Cu10 Cu15 Cu16 63.25(18) .
S18 Cu15 Cu20 100.9(3) .
S7 Cu15 Cu20 132.8(4) .
Cu10 Cu15 Cu20 58.80(17) .
Cu16 Cu15 Cu20 61.48(17) .
S18 Cu15 H7M 131.9(5) .
S7 Cu15 H7M 111.3(5) .
Cu10 Cu15 H7M 44.3(4) .
Cu16 Cu15 H7M 40.6(3) .
Cu20 Cu15 H7M 84.2(4) .
S13 Cu16 S17 98.6(4) .
S13 Cu16 Cu15 159.6(3) .
S17 Cu16 Cu15 100.1(4) .
S13 Cu16 Cu10 103.0(3) .
S17 Cu16 Cu10 158.3(4) .
Cu15 Cu16 Cu10 58.31(17) .
S13 Cu16 Cu17 55.6(3) .
S17 Cu16 Cu17 101.9(3) .
Cu15 Cu16 Cu17 127.3(2) .
Cu10 Cu16 Cu17 91.70(19) .
S13 Cu16 Cu18 100.3(3) .
S17 Cu16 Cu18 54.2(3) .
Cu15 Cu16 Cu18 97.2(2) .
Cu10 Cu16 Cu18 122.1(2) .
Cu17 Cu16 Cu18 60.87(16) .
S13 Cu16 Cu20 113.4(3) .
S17 Cu16 Cu20 113.1(3) .
Cu15 Cu16 Cu20 66.09(18) .
Cu10 Cu16 Cu20 59.11(16) .
Cu17 Cu16 Cu20 61.24(16) .
Cu18 Cu16 Cu20 62.96(15) .
S13 Cu16 H2M 94.6(5) .
S17 Cu16 H2M 92.6(5) .
Cu15 Cu16 H2M 92.7(4) .
Cu10 Cu16 H2M 87.3(4) .
Cu17 Cu16 H2M 39.3(4) .
Cu18 Cu16 H2M 38.4(3) .
Cu20 Cu16 H2M 31.8(3) .
S13 Cu16 H7M 118.5(5) .
S17 Cu16 H7M 124.9(5) .
Cu15 Cu16 H7M 42.4(4) .
Cu10 Cu16 H7M 40.8(4) .
Cu17 Cu16 H7M 132.2(4) .
Cu18 Cu16 H7M 139.2(4) .
Cu20 Cu16 H7M 89.0(4) .
H2M Cu16 H7M 120.8(5) .
S13 Cu17 S15 96.1(4) .
S13 Cu17 Cu11 99.9(3) .
S15 Cu17 Cu11 163.3(4) .
S13 Cu17 Cu12 159.1(3) .
S15 Cu17 Cu12 104.8(3) .
Cu11 Cu17 Cu12 59.23(18) .
S13 Cu17 Cu16 55.3(4) .
S15 Cu17 Cu16 99.2(3) .
Cu11 Cu17 Cu16 93.9(2) .
Cu12 Cu17 Cu16 120.5(2) .
S13 Cu17 Cu18 99.2(4) .
S15 Cu17 Cu18 53.8(3) .
Cu11 Cu17 Cu18 127.3(2) .
Cu12 Cu17 Cu18 93.8(2) .
Cu16 Cu17 Cu18 59.68(16) .
S13 Cu17 Cu20 113.1(4) .
S15 Cu17 Cu20 113.1(3) .
Cu11 Cu17 Cu20 64.73(18) .
Cu12 Cu17 Cu20 59.38(18) .
Cu16 Cu17 Cu20 61.17(16) .
Cu18 Cu17 Cu20 62.54(15) .
S13 Cu17 H2M 94.0(5) .
S15 Cu17 H2M 91.4(4) .
Cu11 Cu17 H2M 92.3(4) .
Cu12 Cu17 H2M 86.4(4) .
Cu16 Cu17 H2M 39.0(3) .
Cu18 Cu17 H2M 37.6(3) .
Cu20 Cu17 H2M 31.9(3) .
S13 Cu17 H6M 123.7(6) .
S15 Cu17 H6M 122.7(5) .
Cu11 Cu17 H6M 42.7(4) .
Cu12 Cu17 H6M 42.1(4) .
Cu16 Cu17 H6M 136.4(4) .
Cu18 Cu17 H6M 135.8(5) .
Cu20 Cu17 H6M 89.1(4) .
H2M Cu17 H6M 120.9(6) .
S17 Cu18 S15 99.5(4) .
S17 Cu18 Cu13 160.2(4) .
S15 Cu18 Cu13 99.1(3) .
S17 Cu18 Cu14 102.2(4) .
S15 Cu18 Cu14 158.3(4) .
Cu13 Cu18 Cu14 59.28(18) .
S17 Cu18 Cu16 56.0(3) .
S15 Cu18 Cu16 100.7(3) .
Cu13 Cu18 Cu16 126.5(2) .
Cu14 Cu18 Cu16 92.43(19) .
S17 Cu18 Cu17 102.1(3) .
S15 Cu18 Cu17 56.1(3) .
Cu13 Cu18 Cu17 94.0(2) .
Cu14 Cu18 Cu17 119.4(2) .
Cu16 Cu18 Cu17 59.44(16) .
S17 Cu18 Cu20 112.1(3) .
S15 Cu18 Cu20 112.6(3) .
Cu13 Cu18 Cu20 66.37(18) .
Cu14 Cu18 Cu20 59.67(17) .
Cu16 Cu18 Cu20 60.13(15) .
Cu17 Cu18 Cu20 59.83(15) .
S17 Cu18 H2M 94.6(5) .
S15 Cu18 H2M 94.2(5) .
Cu13 Cu18 H2M 90.9(4) .
Cu14 Cu18 H2M 85.3(4) .
Cu16 Cu18 H2M 38.7(4) .
Cu17 Cu18 H2M 38.2(4) .
Cu20 Cu18 H2M 29.2(3) .
S17 Cu18 H8M 120.8(5) .
S15 Cu18 H8M 122.6(5) .
Cu13 Cu18 H8M 41.3(4) .
Cu14 Cu18 H8M 42.5(4) .
Cu16 Cu18 H8M 134.9(4) .
Cu17 Cu18 H8M 134.9(4) .
Cu20 Cu18 H8M 89.6(4) .
H2M Cu18 H8M 118.8(5) .
Cu20 Cu19 Cu6 94.4(2) .
Cu20 Cu19 Cu8 93.9(2) .
Cu6 Cu19 Cu8 118.5(2) .
Cu20 Cu19 Cu4 96.1(2) .
Cu6 Cu19 Cu4 120.3(2) .
Cu8 Cu19 Cu4 119.1(2) .
Cu20 Cu19 Cu2 146.6(2) .
Cu6 Cu19 Cu2 56.95(16) .
Cu8 Cu19 Cu2 114.0(2) .
Cu4 Cu19 Cu2 86.26(17) .
Cu20 Cu19 Cu3 146.1(2) .
Cu6 Cu19 Cu3 87.35(18) .
Cu8 Cu19 Cu3 56.48(15) .
Cu4 Cu19 Cu3 112.18(19) .
Cu2 Cu19 Cu3 57.52(14) .
Cu20 Cu19 Cu1 146.1(2) .
Cu6 Cu19 Cu1 114.92(19) .
Cu8 Cu19 Cu1 86.87(17) .
Cu4 Cu19 Cu1 55.20(15) .
Cu2 Cu19 Cu1 57.98(14) .
Cu3 Cu19 Cu1 56.98(14) .
Cu20 Cu19 Cu7 98.15(19) .
Cu6 Cu19 Cu7 64.05(16) .
Cu8 Cu19 Cu7 54.46(16) .
Cu4 Cu19 Cu7 164.7(2) .
Cu2 Cu19 Cu7 84.88(17) .
Cu3 Cu19 Cu7 52.54(14) .
Cu1 Cu19 Cu7 109.51(18) .
Cu20 Cu19 Cu5 98.2(2) .
Cu6 Cu19 Cu5 53.93(15) .
Cu8 Cu19 Cu5 166.1(2) .
Cu4 Cu19 Cu5 66.44(16) .
Cu2 Cu19 Cu5 52.37(15) .
Cu3 Cu19 Cu5 109.86(18) .
Cu1 Cu19 Cu5 86.85(16) .
Cu7 Cu19 Cu5 116.6(2) .
Cu20 Cu19 H1M 177.2(5) .
Cu6 Cu19 H1M 88.4(4) .
Cu8 Cu19 H1M 84.9(4) .
Cu4 Cu19 H1M 82.2(4) .
Cu2 Cu19 H1M 35.7(4) .
Cu3 Cu19 H1M 34.2(3) .
Cu1 Cu19 H1M 31.4(4) .
Cu7 Cu19 H1M 83.3(4) .
Cu5 Cu19 H1M 83.2(4) .
Cu20 Cu19 H9M 52.4(4) .
Cu6 Cu19 H9M 108.2(5) .
Cu8 Cu19 H9M 124.3(5) .
Cu4 Cu19 H9M 45.0(4) .
Cu2 Cu19 H9M 116.2(5) .
Cu3 Cu19 H9M 156.6(5) .
Cu1 Cu19 H9M 99.9(5) .
Cu7 Cu19 H9M 150.1(5) .
Cu5 Cu19 H9M 69.1(5) .
H1M Cu19 H9M 126.3(6) .
Cu20 Cu19 H10M 50.6(4) .
Cu6 Cu19 H10M 121.6(5) .
Cu8 Cu19 H10M 44.1(4) .
Cu4 Cu19 H10M 109.9(5) .
Cu2 Cu19 H10M 157.0(5) .
Cu3 Cu19 H10M 100.3(5) .
Cu1 Cu19 H10M 117.4(5) .
Cu7 Cu19 H10M 75.6(5) .
Cu5 Cu19 H10M 148.7(5) .
H1M Cu19 H10M 127.8(6) .
H9M Cu19 H10M 86.5(6) .
Cu20 Cu19 H11M 52.3(4) .
Cu6 Cu19 H11M 43.5(4) .
Cu8 Cu19 H11M 106.1(5) .
Cu4 Cu19 H11M 126.8(5) .
Cu2 Cu19 H11M 100.3(5) .
Cu3 Cu19 H11M 115.7(5) .
Cu1 Cu19 H11M 158.2(5) .
Cu7 Cu19 H11M 67.3(5) .
Cu5 Cu19 H11M 76.5(5) .
H1M Cu19 H11M 130.5(6) .
H9M Cu19 H11M 87.3(6) .
H10M Cu19 H11M 83.3(6) .
Cu19 Cu20 Cu12 95.6(2) .
Cu19 Cu20 Cu10 93.54(19) .
Cu12 Cu20 Cu10 118.5(2) .
Cu19 Cu20 Cu14 94.3(2) .
Cu12 Cu20 Cu14 118.7(2) .
Cu10 Cu20 Cu14 121.0(2) .
Cu19 Cu20 Cu16 145.8(2) .
Cu12 Cu20 Cu16 113.6(2) .
Cu10 Cu20 Cu16 57.61(15) .
Cu14 Cu20 Cu16 87.18(18) .
Cu19 Cu20 Cu17 147.8(2) .
Cu12 Cu20 Cu17 56.03(17) .
Cu10 Cu20 Cu17 88.57(18) .
Cu14 Cu20 Cu17 112.07(19) .
Cu16 Cu20 Cu17 57.59(15) .
Cu19 Cu20 Cu11 99.6(2) .
Cu12 Cu20 Cu11 54.04(16) .
Cu10 Cu20 Cu11 64.44(16) .
Cu14 Cu20 Cu11 164.9(2) .
Cu16 Cu20 Cu11 84.81(17) .
Cu17 Cu20 Cu11 52.86(15) .
Cu19 Cu20 Cu18 145.3(2) .
Cu12 Cu20 Cu18 88.70(17) .
Cu10 Cu20 Cu18 114.50(19) .
Cu14 Cu20 Cu18 54.50(15) .
Cu16 Cu20 Cu18 56.91(14) .
Cu17 Cu20 Cu18 57.63(14) .
Cu11 Cu20 Cu18 110.49(18) .
Cu19 Cu20 Cu15 96.7(2) .
Cu12 Cu20 Cu15 165.6(2) .
Cu10 Cu20 Cu15 53.32(15) .
Cu14 Cu20 Cu15 67.68(17) .
Cu16 Cu20 Cu15 52.43(15) .
Cu17 Cu20 Cu15 109.99(19) .
Cu11 Cu20 Cu15 116.25(19) .
Cu18 Cu20 Cu15 85.38(17) .
Cu19 Cu20 Cu13 99.2(2) .
Cu12 Cu20 Cu13 66.31(16) .
Cu10 Cu20 Cu13 166.0(2) .
Cu14 Cu20 Cu13 52.42(16) .
Cu16 Cu20 Cu13 108.43(18) .
Cu17 Cu20 Cu13 83.84(16) .
Cu11 Cu20 Cu13 118.61(19) .
Cu18 Cu20 Cu13 51.53(15) .
Cu15 Cu20 Cu13 118.71(19) .
Cu19 Cu20 H2M 176.6(5) .
Cu12 Cu20 H2M 85.9(4) .
Cu10 Cu20 H2M 88.3(4) .
Cu14 Cu20 H2M 82.4(4) .
Cu16 Cu20 H2M 34.6(4) .
Cu17 Cu20 H2M 34.9(4) .
Cu11 Cu20 H2M 83.7(4) .
Cu18 Cu20 H2M 31.5(4) .
Cu15 Cu20 H2M 82.2(4) .
Cu13 Cu20 H2M 78.7(4) .
Cu19 Cu20 H9M 50.5(4) .
Cu12 Cu20 H9M 108.2(5) .
Cu10 Cu20 H9M 44.0(4) .
Cu14 Cu20 H9M 123.9(5) .
Cu16 Cu20 H9M 101.3(5) .
Cu17 Cu20 H9M 119.2(5) .
Cu11 Cu20 H9M 70.4(5) .
Cu18 Cu20 H9M 157.1(5) .
Cu15 Cu20 H9M 74.5(5) .
Cu13 Cu20 H9M 149.4(5) .
H2M Cu20 H9M 131.8(6) .
Cu19 Cu20 H10M 52.4(5) .
Cu12 Cu20 H10M 123.6(5) .
Cu10 Cu20 H10M 109.6(5) .
Cu14 Cu20 H10M 42.8(5) .
Cu16 Cu20 H10M 116.2(5) .
Cu17 Cu20 H10M 154.0(5) .
Cu11 Cu20 H10M 151.8(5) .
Cu18 Cu20 H10M 97.1(5) .
Cu15 Cu20 H10M 70.3(5) .
Cu13 Cu20 H10M 74.3(5) .
H2M Cu20 H10M 124.3(6) .
H9M Cu20 H10M 86.4(7) .
Cu19 Cu20 H11M 52.4(4) .
Cu12 Cu20 H11M 44.7(4) .
Cu10 Cu20 H11M 124.1(5) .
Cu14 Cu20 H11M 106.2(5) .
Cu16 Cu20 H11M 158.0(4) .
Cu17 Cu20 H11M 100.6(4) .
Cu11 Cu20 H11M 78.0(5) .
Cu18 Cu20 H11M 116.8(4) .
Cu15 Cu20 H11M 148.9(4) .
Cu13 Cu20 H11M 69.1(5) .
H2M Cu20 H11M 128.3(6) .
H9M Cu20 H11M 86.0(6) .
H10M Cu20 H11M 84.7(7) .
C1 O1 P1 121.4(5) .
C4 O2 P1 123.1(6) .
C7 O3 P2 121.4(5) .
C10 O4 P2 120.5(4) .
C13 O5 P3 123.3(5) .
C16 O6 P3 125.2(5) .
C19 O7 P4 122.1(5) .
C22 O8 P4 121.0(5) .
C25 O9 P5 121.2(6) .
C28 O10 P5 123.1(6) .
C25' O9' P5 115.3(16) .
C28' O10' P5 131.7(16) .
C31 O11 P6 122.0(5) .
C34 O12 P6 123.5(5) .
C37 O13 P7 121.2(5) .
C40 O14 P7 123.0(5) .
C43 O15 P8 121.9(5) .
C46 O16 P8 123.4(5) .
C49' O17 P9 125.0(8) .
C49 O17 P9 121.3(8) .
C52 O18 P9 124.3(5) .
O2 P1 O1 106.3(5) .
O2 P1 S2 104.5(5) .
O1 P1 S2 112.4(5) .
O2 P1 S1 110.7(5) .
O1 P1 S1 103.8(5) .
S2 P1 S1 118.7(5) .
O4 P2 O3 100.9(5) .
O4 P2 S3 111.9(5) .
O3 P2 S3 109.5(5) .
O4 P2 S4 106.6(5) .
O3 P2 S4 110.1(5) .
S3 P2 S4 116.7(5) .
O6 P3 O5 101.8(5) .
O6 P3 S6 110.2(6) .
O5 P3 S6 109.3(5) .
O6 P3 S5 106.2(5) .
O5 P3 S5 111.1(5) .
S6 P3 S5 117.1(6) .
O8 P4 O7 102.4(5) .
O8 P4 S8 112.0(5) .
O7 P4 S8 110.1(5) .
O8 P4 S7 105.2(5) .
O7 P4 S7 109.9(5) .
S8 P4 S7 116.3(6) .
O10 P5 O9 108.8(5) .
O9' P5 O10' 95.5(7) .
O10 P5 S10 111.4(6) .
O9 P5 S10 100.7(5) .
O9' P5 S10 129.2(11) .
O10' P5 S10 103.9(9) .
O10 P5 S9 106.8(6) .
O9 P5 S9 110.2(5) .
O9' P5 S9 106.0(11) .
O10' P5 S9 94.2(8) .
S10 P5 S9 118.6(6) .
O11 P6 O12 106.5(4) .
O11 P6 S12 105.3(5) .
O12 P6 S12 112.5(5) .
O11 P6 S11 109.2(5) .
O12 P6 S11 103.2(5) .
S12 P6 S11 119.5(5) .
O13 P7 O14 101.7(5) .
O13 P7 S13 110.0(6) .
O14 P7 S13 110.5(5) .
O13 P7 S14 107.3(5) .
O14 P7 S14 108.9(5) .
S13 P7 S14 117.3(6) .
O16 P8 O15 101.5(4) .
O16 P8 S16 105.6(5) .
O15 P8 S16 110.6(5) .
O16 P8 S15 110.9(5) .
O15 P8 S15 109.2(5) .
S16 P8 S15 117.8(5) .
O17 P9 O18 96.6(5) .
O17 P9 S17 111.6(5) .
O18 P9 S17 110.6(6) .
O17 P9 S18 110.3(5) .
O18 P9 S18 109.9(5) .
S17 P9 S18 116.1(6) .
P1 S1 Cu2 98.3(5) .
P1 S1 Cu1 103.0(5) .
Cu2 S1 Cu1 70.2(3) .
P1 S2 Cu5 101.7(5) .
P1 S2 Cu4 106.5(5) .
Cu5 S2 Cu4 83.3(4) .
P2 S3 Cu2 105.4(5) .
P2 S3 Cu3 104.3(5) .
Cu2 S3 Cu3 68.7(3) .
P2 S4 Cu7 104.3(5) .
P2 S4 Cu6 106.0(4) .
Cu7 S4 Cu6 79.4(4) .
P3 S5 Cu1 102.2(5) .
P3 S5 Cu3 102.2(5) .
Cu1 S5 Cu3 70.3(4) .
P3 S6 Cu9 102.8(5) .
P3 S6 Cu8 104.4(6) .
Cu9 S6 Cu8 88.7(5) .
P4 S7 Cu15 99.2(5) .
P4 S7 Cu9 105.3(5) .
Cu15 S7 Cu9 83.9(4) .
P4 S8 Cu4 108.7(5) .
P4 S8 Cu10 98.0(5) .
Cu4 S8 Cu10 70.9(4) .
P5 S9 Cu5 101.5(5) .
P5 S9 Cu11 102.5(5) .
Cu5 S9 Cu11 87.3(4) .
P5 S10 Cu6 103.4(5) .
P5 S10 Cu12 101.7(5) .
Cu6 S10 Cu12 71.5(4) .
P6 S11 Cu13 103.3(5) .
P6 S11 Cu7 100.3(5) .
Cu13 S11 Cu7 87.4(4) .
P6 S12 Cu14 104.4(5) .
P6 S12 Cu8 100.1(5) .
Cu14 S12 Cu8 68.7(3) .
P7 S13 Cu16 103.2(5) .
P7 S13 Cu17 104.0(5) .
Cu16 S13 Cu17 69.1(4) .
P7 S14 Cu11 102.4(5) .
P7 S14 Cu10 109.0(5) .
Cu11 S14 Cu10 78.7(4) .
P8 S15 Cu18 100.4(5) .
P8 S15 Cu17 103.7(5) .
Cu18 S15 Cu17 70.1(3) .
P8 S16 Cu13 95.8(5) .
P8 S16 Cu12 112.5(5) .
Cu13 S16 Cu12 83.3(4) .
P9 S17 Cu18 105.4(6) .
P9 S17 Cu16 102.8(5) .
Cu18 S17 Cu16 69.8(3) .
P9 S18 Cu15 101.4(5) .
P9 S18 Cu14 105.9(5) .
Cu15 S18 Cu14 85.1(4) .
C57 C55 C56 120.4(5) 2_667
C57 C55 H55A 119.8 2_667
C56 C55 H55A 119.8 .
C55 C56 C57 119.9(5) .
C55 C56 H56A 120.1 .
C57 C56 H56A 120.1 .
C55 C57 C56 119.7(5) 2_667
C55 C57 H57A 120.2 2_667
C56 C57 H57A 120.2 .
C59 C58 C63 120.0 .
C59 C58 H58A 120.0 .
C63 C58 H58A 120.0 .
C58 C59 C60 120.0 .
C58 C59 H59A 120.0 .
C60 C59 H59A 120.0 .
C59 C60 C61 120.0 .
C59 C60 H60A 120.0 .
C61 C60 H60A 120.0 .
C62 C61 C60 120.0 .
C62 C61 H61A 120.0 .
C60 C61 H61A 120.0 .
C61 C62 C63 120.0 .
C61 C62 H62A 120.0 .
C63 C62 H62A 120.0 .
C62 C63 C58 120.0 .
C62 C63 H63A 120.0 .
C58 C63 H63A 120.0 .
C59B C58B C63B 120.0 .
C59B C58B H58B 120.0 .
C63B C58B H58B 120.0 .
C60B C59B C58B 120.0 .
C60B C59B H59B 120.0 .
C58B C59B H59B 120.0 .
C59B C60B C61B 120.0 .
C59B C60B H60B 120.0 .
C61B C60B H60B 120.0 .
C62B C61B C60B 120.0 .
C62B C61B H61B 120.0 .
C60B C61B H61B 120.0 .
C61B C62B C63B 120.0 .
C61B C62B H62B 120.0 .
C63B C62B H62B 120.0 .
C62B C63B C58B 120.0 .
C62B C63B H63B 120.0 .
C58B C63B H63B 120.0 .

loop_
_geom_bond_atom_site_label_1
_geom_bond_atom_site_label_2
_geom_bond_distance
_geom_bond_site_symmetry_2
C1 O1 1.474(7) .
C1 C3 1.495(7) .
C1 C2 1.521(7) .
C1 H1A 1.0900 .
C2 H2A 1.1000 .
C2 H2B 1.1000 .
C2 H2C 1.1000 .
C3 H3A 1.0832 .
C3 H3B 1.0832 .
C3 H3C 1.0832 .
C4 O2 1.454(8) .
C4 C5 1.504(9) .
C4 C6 1.513(9) .
C4 H4A 1.0900 .
C5 H5A 1.0788 .
C5 H5B 1.0788 .
C5 H5C 1.0788 .
C6 H6A 1.0823 .
C6 H6B 1.0823 .
C6 H6C 1.0823 .
C7 O3 1.462(7) .
C7 C9 1.520(9) .
C7 C8 1.521(9) .
C7 H7A 1.0900 .
C8 H8A 1.0847 .
C8 H8B 1.0847 .
C8 H8C 1.0847 .
C9 H9A 1.1061 .
C9 H9B 1.1061 .
C9 H9C 1.1061 .
C10 O4 1.485(7) .
C10 C12 1.503(7) .
C10 C11 1.506(7) .
C10 H10A 1.0900 .
C11 H11A 1.0877 .
C11 H11B 1.0877 .
C11 H11C 1.0877 .
C12 H12A 1.0747 .
C12 H12B 1.0747 .
C12 H12C 1.0747 .
C13 O5 1.457(8) .
C13 C15 1.494(9) .
C13 C14 1.518(10) .
C13 H13A 1.0900 .
C14 H14A 1.0905 .
C14 H14B 1.0905 .
C14 H14C 1.0905 .
C15 H15A 1.0855 .
C15 H15B 1.0855 .
C15 H15C 1.0855 .
C16 O6 1.474(8) .
C16 C17 1.523(8) .
C16 C18 1.559(8) .
C16 H16A 1.0900 .
C17 H17A 1.0764 .
C17 H17B 1.0764 .
C17 H17C 1.0764 .
C18 H18A 1.0791 .
C18 H18B 1.0791 .
C18 H18C 1.0791 .
C19 O7 1.471(8) .
C19 C20 1.511(8) .
C19 C21 1.517(9) .
C19 H19A 1.0900 .
C20 H20A 1.0935 .
C20 H20B 1.0935 .
C20 H20C 1.0935 .
C21 H21A 1.0680 .
C21 H21B 1.0680 .
C21 H21C 1.0680 .
C22 O8 1.475(7) .
C22 C24 1.520(8) .
C22 C23 1.534(7) .
C22 H22A 1.0900 .
C23 H23A 1.0703 .
C23 H23B 1.0703 .
C23 H23C 1.0703 .
C24 H24A 1.0647 .
C24 H24B 1.0647 .
C24 H24C 1.0647 .
C25 O9 1.473(7) .
C25 C27 1.513(7) .
C25 C26 1.514(8) .
C25 H25A 1.0900 .
C26 H26A 1.0800 .
C26 H26B 1.0800 .
C26 H26C 1.0800 .
C27 H27A 1.0800 .
C27 H27B 1.0800 .
C27 H27C 1.0800 .
C25' O9' 1.455(10) .
C25' C26' 1.512(10) .
C25' C27' 1.515(10) .
C25' H25B 1.0900 .
C26' H26D 1.0800 .
C26' H26E 1.0800 .
C26' H26F 1.0800 .
C27' H27D 1.0800 .
C27' H27E 1.0800 .
C27' H27F 1.0800 .
C28 O10 1.453(7) .
C28 C30 1.518(7) .
C28 C29 1.523(7) .
C28 H28A 1.0900 .
C29 H29A 1.0800 .
C29 H29B 1.0800 .
C29 H29C 1.0800 .
C30 H30A 1.0800 .
C30 H30B 1.0800 .
C30 H30C 1.0800 .
C28' O10' 1.459(10) .
C28' C30' 1.515(10) .
C28' C29' 1.528(10) .
C28' H28B 1.0900 .
C29' H29D 1.0800 .
C29' H29E 1.0800 .
C29' H29F 1.0800 .
C30' H30D 1.0800 .
C30' H30E 1.0800 .
C30' H30F 1.0800 .
C31 O11 1.464(8) .
C31 C33 1.511(7) .
C31 C32 1.531(7) .
C31 H31A 1.0900 .
C32 H32A 1.0800 .
C32 H32B 1.0800 .
C32 H32C 1.0800 .
C33 H33A 1.0800 .
C33 H33B 1.0800 .
C33 H33C 1.0800 .
C34 O12 1.448(8) .
C34 C35 1.518(8) .
C34 C36 1.553(8) .
C34 H34A 1.0900 .
C35 H35A 1.0800 .
C35 H35B 1.0800 .
C35 H35C 1.0800 .
C36 H36A 1.0800 .
C36 H36B 1.0800 .
C36 H36C 1.0800 .
C35' H35D 1.0800 .
C35' H35E 1.0800 .
C35' H35F 1.0800 .
C36' H36D 1.0800 .
C36' H36E 1.0800 .
C36' H36F 1.0800 .
C37 O13 1.478(7) .
C37 C39 1.494(8) .
C37 C38 1.519(8) .
C37 H37A 1.0900 .
C38 H38A 1.0880 .
C38 H38B 1.0880 .
C38 H38C 1.0880 .
C39 H39A 1.1054 .
C39 H39B 1.1054 .
C39 H39C 1.1054 .
C40 O14 1.466(9) .
C40 C41 1.504(10) .
C40 C42 1.505(11) .
C40 H40A 1.0900 .
C41 H41A 1.0606 .
C41 H41B 1.0606 .
C41 H41C 1.0606 .
C42 H42A 1.0714 .
C42 H42B 1.0714 .
C42 H42C 1.0714 .
C43 O15 1.454(8) .
C43 C44 1.485(10) .
C43 C45 1.519(11) .
C43 H43A 1.0900 .
C44 H44A 1.1119 .
C44 H44B 1.1119 .
C44 H44C 1.1119 .
C45 H45A 1.0917 .
C45 H45B 1.0917 .
C45 H45C 1.0918 .
C46 O16 1.470(8) .
C46 C48 1.505(9) .
C46 C47 1.519(8) .
C46 H46A 1.0900 .
C47 H47A 1.0898 .
C47 H47B 1.0898 .
C47 H47C 1.0898 .
C48 H48A 1.1054 .
C48 H48B 1.1054 .
C48 H48C 1.1054 .
C49 O17 1.449(9) .
C49 C51 1.521(9) .
C49 C50 1.525(9) .
C49 H49A 1.0900 .
C50 H50A 1.0800 .
C50 H50B 1.0800 .
C50 H50C 1.0800 .
C51 H51A 1.0800 .
C51 H51B 1.0800 .
C51 H51C 1.0800 .
C49' O17 1.448(9) .
C49' C51' 1.520(9) .
C49' C50' 1.521(9) .
C49' H49B 1.0900 .
C50' H50D 1.0800 .
C50' H50E 1.0800 .
C50' H50F 1.0800 .
C51' H51D 1.0800 .
C51' H51E 1.0800 .
C51' H51F 1.0800 .
C52 O18 1.443(9) .
C52 C54 1.491(11) .
C52 C53 1.497(10) .
C52 H52A 1.0900 .
C53 H53A 1.0800 .
C53 H53B 1.0800 .
C53 H53C 1.0800 .
C54 H54A 1.0800 .
C54 H54B 1.0800 .
C54 H54C 1.0800 .
Cu1 S5 2.360(12) .
Cu1 S1 2.398(12) .
Cu1 Cu9 2.546(6) .
Cu1 Cu4 2.588(6) .
Cu1 Cu3 2.729(6) .
Cu1 Cu2 2.753(6) .
Cu1 Cu19 2.888(6) .
Cu1 H1M 1.728(10) .
Cu1 H4M 1.672(12) .
Cu2 S3 2.379(12) .
Cu2 S1 2.391(12) .
Cu2 Cu5 2.530(6) .
Cu2 Cu6 2.607(6) .
Cu2 Cu3 2.704(6) .
Cu2 Cu19 2.788(6) .
Cu2 H1M 1.753(10) .
Cu2 H3M 1.666(11) .
Cu3 S5 2.379(12) .
Cu3 S3 2.415(12) .
Cu3 Cu7 2.544(6) .
Cu3 Cu8 2.610(6) .
Cu3 Cu19 2.831(6) .
Cu3 H1M 1.750(10) .
Cu3 H5M 1.668(11) .
Cu4 S8 2.341(12) .
Cu4 S2 2.353(12) .
Cu4 Cu9 2.518(7) .
Cu4 Cu19 2.684(6) .
Cu4 Cu10 2.755(7) .
Cu4 H4M 1.724(12) .
Cu4 H9M 1.898(14) .
Cu5 S2 2.290(11) .
Cu5 S9 2.296(13) .
Cu5 Cu6 2.556(6) .
Cu5 Cu19 2.937(7) .
Cu5 H3M 1.696(11) .
Cu6 S10 2.368(14) .
Cu6 S4 2.389(11) .
Cu6 Cu19 2.676(7) .
Cu6 Cu12 2.770(7) .
Cu6 Cu7 2.972(7) .
Cu6 H3M 1.753(12) .
Cu6 H11M 1.844(15) .
Cu7 S4 2.262(12) .
Cu7 S11 2.314(11) .
Cu7 Cu8 2.567(7) .
Cu7 Cu19 2.915(7) .
Cu7 H5M 1.703(12) .
Cu8 S6 2.345(13) .
Cu8 S12 2.391(11) .
Cu8 Cu19 2.678(7) .
Cu8 Cu14 2.688(7) .
Cu8 H5M 1.746(11) .
Cu8 H10M 1.865(14) .
Cu9 S6 2.273(13) .
Cu9 S7 2.349(13) .
Cu9 H4M 1.683(11) .
Cu10 S14 2.357(13) .
Cu10 S8 2.406(11) .
Cu10 Cu15 2.529(7) .
Cu10 Cu16 2.654(6) .
Cu10 Cu20 2.697(6) .
Cu10 Cu11 2.970(7) .
Cu10 H7M 1.768(11) .
Cu10 H9M 1.876(14) .
Cu11 S14 2.325(12) .
Cu11 S9 2.339(12) .
Cu11 Cu12 2.524(6) .
Cu11 Cu17 2.527(6) .
Cu11 Cu20 2.866(7) .
Cu11 H6M 1.725(11) .
Cu12 S16 2.361(11) .
Cu12 S10 2.371(14) .
Cu12 Cu17 2.579(7) .
Cu12 Cu20 2.676(7) .
Cu12 H6M 1.749(13) .
Cu12 H11M 1.881(13) .
Cu13 S11 2.310(12) .
Cu13 S16 2.317(12) .
Cu13 Cu14 2.536(7) .
Cu13 Cu18 2.554(6) .
Cu13 Cu20 2.989(7) .
Cu13 H8M 1.702(11) .
Cu14 S18 2.362(12) .
Cu14 S12 2.373(12) .
Cu14 Cu18 2.573(7) .
Cu14 Cu20 2.728(7) .
Cu14 H8M 1.754(11) .
Cu14 H10M 1.860(16) .
Cu15 S18 2.295(12) .
Cu15 S7 2.312(13) .
Cu15 Cu16 2.532(7) .
Cu15 Cu20 2.921(7) .
Cu15 H7M 1.721(12) .
Cu16 S13 2.382(14) .
Cu16 S17 2.396(11) .
Cu16 Cu17 2.706(7) .
Cu16 Cu18 2.712(6) .
Cu16 Cu20 2.807(6) .
Cu16 H2M 1.739(11) .
Cu16 H7M 1.662(10) .
Cu17 S13 2.390(13) .
Cu17 S15 2.422(10) .
Cu17 Cu18 2.745(6) .
Cu17 Cu20 2.809(6) .
Cu17 H2M 1.751(12) .
Cu17 H6M 1.655(12) .
Cu18 S17 2.346(13) .
Cu18 S15 2.357(12) .
Cu18 Cu20 2.884(5) .
Cu18 H2M 1.729(10) .
Cu18 H8M 1.676(11) .
Cu19 Cu20 2.302(6) .
Cu19 H1M 1.615(9) .
Cu19 H9M 1.822(14) .
Cu19 H10M 1.872(15) .
Cu19 H11M 1.886(13) .
Cu20 H2M 1.614(10) .
Cu20 H9M 1.872(13) .
Cu20 H10M 1.826(14) .
Cu20 H11M 1.882(14) .
O1 P1 1.573(9) .
O2 P1 1.570(9) .
O3 P2 1.597(9) .
O4 P2 1.556(8) .
O5 P3 1.587(9) .
O6 P3 1.569(9) .
O7 P4 1.579(8) .
O8 P4 1.562(9) .
O9 P5 1.601(7) .
O10 P5 1.559(8) .
O9' P5 1.601(10) .
O10' P5 1.617(10) .
O11 P6 1.585(9) .
O12 P6 1.592(8) .
O13 P7 1.573(9) .
O14 P7 1.587(10) .
O15 P8 1.591(9) .
O16 P8 1.557(8) .
O17 P9 1.585(9) .
O18 P9 1.592(9) .
P1 S2 2.015(12) .
P1 S1 2.023(12) .
P2 S3 1.978(13) .
P2 S4 2.008(12) .
P3 S6 2.018(13) .
P3 S5 2.024(14) .
P4 S8 2.006(13) .
P4 S7 2.030(13) .
P5 S10 1.987(13) .
P5 S9 2.001(13) .
P6 S12 1.970(13) .
P6 S11 2.006(13) .
P7 S13 1.997(13) .
P7 S14 2.006(12) .
P8 S16 1.992(12) .
P8 S15 1.993(13) .
P9 S17 1.997(15) .
P9 S18 2.026(13) .
C55 C57 1.381(9) 2_667
C55 C56 1.390(7) .
C55 H55A 1.0900 .
C56 C57 1.393(7) .
C56 H56A 1.0900 .
C57 C55 1.381(9) 2_667
C57 H57A 1.0900 .
C58 C59 1.3900 .
C58 C63 1.3900 .
C58 H58A 1.0900 .
C59 C60 1.3900 .
C59 H59A 1.0900 .
C60 C61 1.3900 .
C60 H60A 1.0900 .
C61 C62 1.3900 .
C61 H61A 1.0900 .
C62 C63 1.3900 .
C62 H62A 1.0900 .
C63 H63A 1.0900 .
C58B C59B 1.3900 .
C58B C63B 1.3900 .
C58B H58B 1.0900 .
C59B C60B 1.3900 .
C59B H59B 1.0900 .
C60B C61B 1.3900 .
C60B H60B 1.0900 .
C61B C62B 1.3900 .
C61B H61B 1.0900 .
C62B C63B 1.3900 .
C62B H62B 1.0900 .
C63B H63B 1.0900 .
